data_7061208
loop_
_publ_author_name
'Lin, Rong-Yan'
'Shi, Yan-Ru'
'Hou, Yu-Hui'
'Xia, Wen-Sheng'
'Weng, Wei-Zheng'
'Zhou, Zhao-Hui'

_publ_section_title
;
 Highly water-soluble dimeric and trimeric lanthanide carbonates with
 ethylenediaminetetraacetates as precursors of catalysts for the oxidative
 coupling reaction of methane
;
_journal_issue 8
_journal_name_full 'New Journal of Chemistry'
_journal_page_first 3707
_journal_page_last 3715
_journal_paper_doi 10.1039/D1NJ05608E
_journal_volume 46
_journal_year 2022
_chemical_formula_moiety 'C23 H30.5 Ce2 N4 Na8 O37, 5[H2O], 0.5[H2O]'
_chemical_formula_sum 'C23 H41.5 Ce2 N4 Na8 O42.5'
_chemical_formula_weight 1518.26
_space_group_crystal_system triclinic
_space_group_IT_number 2
_space_group_name_Hall '-P 1'
_space_group_name_H-M_alt 'P -1'
_atom_sites_solution_hydrogens mixed
_atom_sites_solution_primary dual
_audit_creation_date 2021-10-12
_audit_creation_method
;
Olex2 1.3
(compiled 2020.06.28 svn.raecde09e for OlexSys, GUI svn.r6132)
;
_audit_update_record
;
2021-10-13 deposited with the CCDC.	2022-01-18 downloaded from the CCDC.
;
_cell_angle_alpha 73.825(14)
_cell_angle_beta 85.236(14)
_cell_angle_gamma 82.697(13)
_cell_formula_units_Z 2
_cell_length_a 12.416(2)
_cell_length_b 14.310(2)
_cell_length_c 16.017(3)
_cell_measurement_reflns_used 1401
_cell_measurement_temperature 172.95(10)
_cell_measurement_theta_max 25.5210
_cell_measurement_theta_min 3.2380
_cell_volume 2707.6(8)
_computing_cell_refinement
;
CrysAlisPro, Agilent Technologies,
Version 1.171.36.24 (release 03-12-2012 CrysAlis171 .NET)
(compiled Dec  3 2012,18:21:49)
;
_computing_data_collection
;
CrysAlisPro, Agilent Technologies,
Version 1.171.36.24 (release 03-12-2012 CrysAlis171 .NET)
(compiled Dec  3 2012,18:21:49)
;
_computing_data_reduction
;
CrysAlisPro, Agilent Technologies,
Version 1.171.36.24 (release 03-12-2012 CrysAlis171 .NET)
(compiled Dec  3 2012,18:21:49)
;
_computing_molecular_graphics 'Olex2 1.3 (Dolomanov et al., 2009)'
_computing_publication_material 'Olex2 1.3 (Dolomanov et al., 2009)'
_computing_structure_refinement 'SHELXL 2018/3 (Sheldrick, 2015)'
_computing_structure_solution 'SHELXT 2018/2 (Sheldrick, 2018)'
_diffrn_ambient_temperature 172.95(10)
_diffrn_detector_area_resol_mean 16.1903
_diffrn_measured_fraction_theta_full 0.998
_diffrn_measured_fraction_theta_max 0.861
_diffrn_measurement_details
;
#__ type_ start__ end____ width___ exp.time_
  1 omega  -50.00   51.00   1.0000   25.0000
omega____ theta____ kappa____ phi______ frames
    -      -22.8497   38.0000  120.0000 101

#__ type_ start__ end____ width___ exp.time_
  2 omega  -46.00   51.00   1.0000   25.0000
omega____ theta____ kappa____ phi______ frames
    -      -22.8497   38.0000 -150.0000 97

#__ type_ start__ end____ width___ exp.time_
  3 omega  -55.00   40.00   1.0000   25.0000
omega____ theta____ kappa____ phi______ frames
    -      -22.8497   77.0000  -30.0000 95

#__ type_ start__ end____ width___ exp.time_
  4 omega   57.00   82.00   1.0000   25.0000
omega____ theta____ kappa____ phi______ frames
    -       24.0997  178.0000  -90.0000 25

#__ type_ start__ end____ width___ exp.time_
  5 omega   31.00   74.00   1.0000   25.0000
omega____ theta____ kappa____ phi______ frames
    -       24.0997   57.0000  -90.0000 43

#__ type_ start__ end____ width___ exp.time_
  6 omega   67.00  104.00   1.0000   25.0000
omega____ theta____ kappa____ phi______ frames
    -       24.0997  178.0000  150.0000 37

#__ type_ start__ end____ width___ exp.time_
  7 omega   30.00   73.00   1.0000   25.0000
omega____ theta____ kappa____ phi______ frames
    -       24.0997 -109.0000  114.0000 43

#__ type_ start__ end____ width___ exp.time_
  8 omega   28.00   68.00   1.0000   25.0000
omega____ theta____ kappa____ phi______ frames
    -       24.0997  -99.0000 -150.0000 40
;
_diffrn_measurement_device_type 'Xcalibur, Sapphire3, Gemini ultra'
_diffrn_measurement_method '\w scans'
_diffrn_orient_matrix_UB_11 0.0232747000
_diffrn_orient_matrix_UB_12 0.0064234000
_diffrn_orient_matrix_UB_13 -0.0429260000
_diffrn_orient_matrix_UB_21 0.0314064000
_diffrn_orient_matrix_UB_22 -0.0461141000
_diffrn_orient_matrix_UB_23 0.0133546000
_diffrn_orient_matrix_UB_31 -0.0424000000
_diffrn_orient_matrix_UB_32 -0.0229625000
_diffrn_orient_matrix_UB_33 -0.0105262000
_diffrn_radiation_monochromator graphite
_diffrn_radiation_type 'Mo K\a'
_diffrn_radiation_wavelength 0.71073
_diffrn_reflns_av_R_equivalents 0.1065
_diffrn_reflns_av_unetI/netI 0.2053
_diffrn_reflns_Laue_measured_fraction_full 0.998
_diffrn_reflns_Laue_measured_fraction_max 0.861
_diffrn_reflns_limit_h_max 17
_diffrn_reflns_limit_h_min -16
_diffrn_reflns_limit_k_max 14
_diffrn_reflns_limit_k_min -19
_diffrn_reflns_limit_l_max 21
_diffrn_reflns_limit_l_min -21
_diffrn_reflns_number 25042
_diffrn_reflns_point_group_measured_fraction_full 0.998
_diffrn_reflns_point_group_measured_fraction_max 0.861
_diffrn_reflns_theta_full 25.242
_diffrn_reflns_theta_max 29.954
_diffrn_reflns_theta_min 2.916
_diffrn_source 'Enhance (Mo) X-ray Source'
_exptl_absorpt_coefficient_mu 1.838
_exptl_absorpt_correction_T_max 1.00000
_exptl_absorpt_correction_T_min 0.97222
_exptl_absorpt_correction_type multi-scan
_exptl_absorpt_process_details
;
CrysAlisPro, Agilent Technologies,
Version 1.171.36.24 (release 03-12-2012 CrysAlis171 .NET)
(compiled Dec  3 2012,18:21:49)
Empirical absorption correction using spherical harmonics,
 implemented in SCALE3 ABSPACK scaling algorithm.
;
_exptl_crystal_colour 'clear light colourless'
_exptl_crystal_colour_lustre clear
_exptl_crystal_colour_modifier light
_exptl_crystal_colour_primary colourless
_exptl_crystal_density_diffrn 1.862
_exptl_crystal_description block
_exptl_crystal_F_000 1503
_exptl_crystal_size_max 0.2
_exptl_crystal_size_mid 0.1
_exptl_crystal_size_min 0.1
_refine_diff_density_max 1.496
_refine_diff_density_min -1.982
_refine_diff_density_rms 0.208
_refine_ls_extinction_method none
_refine_ls_goodness_of_fit_ref 0.974
_refine_ls_hydrogen_treatment mixed
_refine_ls_matrix_type full
_refine_ls_number_parameters 698
_refine_ls_number_reflns 13550
_refine_ls_number_restraints 562
_refine_ls_restrained_S_all 0.983
_refine_ls_R_factor_all 0.1416
_refine_ls_R_factor_gt 0.0800
_refine_ls_shift/su_max 0.001
_refine_ls_shift/su_mean 0.000
_refine_ls_structure_factor_coef Fsqd
_refine_ls_weighting_details 'w=1/[\s^2^(Fo^2^)+(0.0110P)^2^] where P=(Fo^2^+2Fc^2^)/3'
_refine_ls_weighting_scheme calc
_refine_ls_wR_factor_gt 0.1192
_refine_ls_wR_factor_ref 0.1477
_reflns_Friedel_coverage 0.000
_reflns_number_gt 7563
_reflns_number_total 13550
_reflns_threshold_expression 'I > 2\s(I)'
_cod_data_source_file d1nj05608e2.cif
_cod_data_source_block exp_5314
_cod_depositor_comments 'Adding full bibliography for 7061206--7061210.cif.'
_cod_original_cell_volume 2707.5(8)
_cod_original_formula_sum 'C23 H41.50 Ce2 N4 Na8 O42.50'
_cod_database_code 7061208
_shelx_shelxl_version_number 2018/3
_shelx_space_group_comment
;
The symmetry employed for this shelxl refinement is uniquely defined
by the following loop, which should always be used as a source of
symmetry information in preference to the above space-group names.
They are only intended as comments.
;
_shelx_estimated_absorpt_t_max 0.838
_shelx_estimated_absorpt_t_min 0.710
_reflns_odcompleteness_completeness 99.83
_reflns_odcompleteness_iscentric 1
_reflns_odcompleteness_theta 27.42
_olex2_refinement_description
;
1. Fixed Uiso
 At 1.2 times of:
  All C(H,H) groups
 At 1.5 times of:
  All O(H) groups, All O(H,H) groups
2. Restrained distances
 H12W-O12W_$1
 1.5 with sigma of 0.02
 H9W-O9W
 0.85 with sigma of 0.02
 H11W-O11W
 0.85 with sigma of 0.02
 H11W-O23_$1
 1.9 with sigma of 0.02
3. Uiso/Uaniso restraints and constraints
O1 \\sim O12 \\sim O5 \\sim O2 \\sim O3 \\sim O16 \\sim O10 \\sim O24 \\sim O4
\\sim O14 \\sim O8 \\sim O20 \\sim O18 \\sim O13 \\sim O25 \\sim O22 \\sim O6
\\sim O17 \\sim O9 \\sim O7 \\sim O15 \\sim O11 \\sim O23 \\sim O19 \\sim O21
\\sim O3W \\sim O8W \\sim O10W \\sim O9W \\sim O2W \\sim O1W \\sim O5W \\sim
O11W \\sim O6W \\sim O7W \\sim O12W \\sim O13W \\sim O14W \\sim O4W: within
3.8A with sigma of 0.007 and sigma for terminal atoms of 0.014 within 3.8A
Uanis(C19) \\sim Ueq: with sigma of 0.01 and sigma for terminal atoms of 0.02
Uanis(O7W) \\sim Ueq: with sigma of 0.008 and sigma for terminal atoms of 0.016
Uanis(C19) = Uanis(C14)
4. Others
 Fixed Sof: Na9(0.5) O6W(0.5) O12W(0.5) H12W(0.5) O13W(0.5) O14W(0.5)
5.a Rotating group:
 O10W(H10A,H10B), O5W(H5WA,H5WB)
5.b Secondary CH2 refined with riding coordinates:
 C5(H5A,H5B), C6(H6A,H6B), C7(H7A,H7B), C9(H9A,H9B), C12(H12A,H12B), C13(H13A,
 H13B), C16(H16A,H16B), C17(H17A,H17B), C19(H19A,H19B), C21(H21A,H21B),
 C22(H22A,H22B), C23(H23A,H23B)
;
_smtbx_masks_void_probe_radius 1.2
_smtbx_masks_void_truncation_radius 1.2
_olex2_submission_special_instructions 'No special instructions were received'

loop_
_space_group_symop_operation_xyz
'x, y, z'
'-x, -y, -z'

loop_
_atom_site_label
_atom_site_type_symbol
_atom_site_fract_x
_atom_site_fract_y
_atom_site_fract_z
_atom_site_U_iso_or_equiv
_atom_site_adp_type
_atom_site_occupancy
_atom_site_site_symmetry_order
_atom_site_calc_flag
_atom_site_refinement_flags_posn
_atom_site_refinement_flags_adp
_atom_site_refinement_flags_occupancy
_atom_site_disorder_assembly
_atom_site_disorder_group
Ce1 Ce 0.40951(4) 0.86278(3) 0.25140(3) 0.01481(12) Uani 1 1 d . . . . .
Ce2 Ce 0.74280(4) 0.59474(3) 0.23975(4) 0.02070(14) Uani 1 1 d . . . . .
O1 O 0.5806(5) 0.7309(4) 0.2548(4) 0.0210(10) Uani 1 1 d . U . . .
O12 O 0.4407(5) 1.0453(4) 0.2088(4) 0.0217(11) Uani 1 1 d . U . . .
O5 O 0.4862(4) 0.9140(4) 0.0982(4) 0.0177(10) Uani 1 1 d . U . . .
O2 O 0.6108(5) 0.8810(4) 0.2558(4) 0.0214(11) Uani 1 1 d . U . . .
O3 O 0.7489(5) 0.7725(4) 0.2353(4) 0.0261(12) Uani 1 1 d . U . . .
O16 O 0.3552(5) 0.6905(4) 0.3166(4) 0.0226(11) Uani 1 1 d . U . . .
O10 O 0.4543(5) 0.8004(4) 0.4108(4) 0.0228(12) Uani 1 1 d . U . . .
O24 O 0.5722(5) 0.5186(4) 0.3175(4) 0.0248(12) Uani 1 1 d . U . . .
O4 O 0.3985(5) 0.7830(4) 0.1276(4) 0.0242(11) Uani 1 1 d . U . . .
O14 O 0.2582(5) 0.9637(4) 0.1606(4) 0.0219(12) Uani 1 1 d . U . . .
O8 O 0.6040(5) 0.5698(4) 0.1424(4) 0.0256(11) Uani 1 1 d . U . . .
O20 O 0.9265(5) 0.6508(4) 0.1777(4) 0.0277(13) Uani 1 1 d . U . . .
O18 O 0.7192(5) 0.6033(4) 0.3972(4) 0.0275(13) Uani 1 1 d . U . . .
O13 O 0.3961(5) 1.2003(4) 0.2095(4) 0.0281(13) Uani 1 1 d . U . . .
O25 O 0.4963(5) 0.4285(4) 0.4394(4) 0.0244(13) Uani 1 1 d . U . . .
O22 O 0.8363(5) 0.4655(4) 0.1663(4) 0.0319(13) Uani 1 1 d . U . . .
O6 O 0.4738(5) 0.8436(4) -0.0080(4) 0.0257(12) Uani 1 1 d . U . . .
O17 O 0.2493(5) 0.5814(4) 0.3989(4) 0.0292(14) Uani 1 1 d . U . . .
O9 O 0.6201(5) 0.6155(4) -0.0038(4) 0.0334(12) Uani 1 1 d . U . . .
N1 N 0.7623(6) 0.3991(5) 0.3321(5) 0.0220(17) Uani 1 1 d . . . . .
N2 N 0.1966(5) 0.8435(5) 0.3153(5) 0.0177(16) Uani 1 1 d . . . . .
O7 O 0.7291(5) 0.6650(4) 0.0777(4) 0.0275(11) Uani 1 1 d . U . . .
O15 O 0.1065(5) 0.9593(4) 0.0989(4) 0.0326(16) Uani 1 1 d . U . . .
N3 N 0.3274(6) 0.9756(5) 0.3612(4) 0.0178(16) Uani 1 1 d . . . . .
N4 N 0.9196(5) 0.5338(5) 0.3425(5) 0.027(2) Uani 1 1 d . . . . .
C1 C 0.6471(7) 0.7956(6) 0.2476(6) 0.020(2) Uani 1 1 d . . . . .
O11 O 0.4759(6) 0.8274(5) 0.5395(4) 0.0383(18) Uani 1 1 d . U . . .
O23 O 0.8036(6) 0.3290(5) 0.1310(5) 0.0461(19) Uani 1 1 d . U . . .
C5 C 0.2236(7) 0.9440(6) 0.4086(6) 0.021(2) Uani 1 1 d . . . . .
H5A H 0.188396 0.995168 0.433666 0.025 Uiso 1 1 calc R U . . .
H5B H 0.239870 0.885755 0.455864 0.025 Uiso 1 1 calc R U . . .
C8 C 0.3889(7) 1.1107(6) 0.2379(6) 0.019(2) Uani 1 1 d . . . . .
O19 O 0.7904(6) 0.6437(5) 0.5046(5) 0.0412(18) Uani 1 1 d . U . . .
C4 C 0.5745(6) 0.4461(5) 0.3872(6) 0.0148(18) Uani 1 1 d . . . . .
C2 C 0.4509(7) 0.8476(6) 0.0703(6) 0.022(2) Uani 1 1 d . . . . .
C6 C 0.1470(7) 0.9228(6) 0.3501(6) 0.025(2) Uani 1 1 d . . . . .
H6A H 0.079808 0.904995 0.382598 0.030 Uiso 1 1 calc R U . . .
H6B H 0.129952 0.980884 0.302713 0.030 Uiso 1 1 calc R U . . .
C7 C 0.1865(7) 0.7487(6) 0.3790(6) 0.021(2) Uani 1 1 d . . . . .
H7A H 0.114229 0.730418 0.377282 0.025 Uiso 1 1 calc R U . . .
H7B H 0.194022 0.755426 0.436743 0.025 Uiso 1 1 calc R U . . .
C3 C 0.6513(7) 0.6162(6) 0.0700(6) 0.024(2) Uani 1 1 d . . . . .
C9 C 0.3095(7) 1.0803(6) 0.3142(6) 0.023(2) Uani 1 1 d . . . . .
H9A H 0.314828 1.118973 0.354421 0.028 Uiso 1 1 calc R U . . .
H9B H 0.236317 1.094763 0.293510 0.028 Uiso 1 1 calc R U . . .
C10 C 0.2698(7) 0.6670(6) 0.3636(6) 0.0170(19) Uani 1 1 d . . . . .
O21 O 1.1078(5) 0.6323(5) 0.1637(5) 0.059(2) Uani 1 1 d . U . . .
C11 C 0.4515(7) 0.8535(7) 0.4619(6) 0.025(2) Uani 1 1 d . . . . .
C12 C 0.6796(7) 0.3827(6) 0.4072(6) 0.024(2) Uani 1 1 d . . . . .
H12A H 0.665554 0.314653 0.423736 0.028 Uiso 1 1 calc R U . . .
H12B H 0.709379 0.395432 0.456589 0.028 Uiso 1 1 calc R U . . .
C13 C 0.1419(7) 0.8439(6) 0.2354(6) 0.025(2) Uani 1 1 d . . . . .
H13A H 0.063804 0.847313 0.247283 0.030 Uiso 1 1 calc R U . . .
H13B H 0.165611 0.783561 0.219588 0.030 Uiso 1 1 calc R U . . .
C14 C 0.7993(8) 0.3828(6) 0.1816(7) 0.0305(17) Uani 1 1 d . . . . .
C15 C 0.7991(8) 0.6196(7) 0.4343(7) 0.033(3) Uani 1 1 d . . . . .
C16 C 0.4116(7) 0.9634(6) 0.4239(6) 0.026(2) Uani 1 1 d . . . . .
H16A H 0.382317 0.991382 0.470761 0.031 Uiso 1 1 calc R U . . .
H16B H 0.472484 0.998212 0.395170 0.031 Uiso 1 1 calc R U . . .
C17 C 0.9141(7) 0.4356(6) 0.4066(6) 0.033(3) Uani 1 1 d . . . . .
H17A H 0.865089 0.442016 0.455600 0.040 Uiso 1 1 calc R U . . .
H17B H 0.985648 0.410092 0.428399 0.040 Uiso 1 1 calc R U . . .
C18 C 1.0193(8) 0.6106(6) 0.2046(7) 0.034(3) Uani 1 1 d . . . . .
C19 C 0.7415(8) 0.3469(6) 0.2717(6) 0.0305(17) Uani 1 1 d . U . . .
H19A H 0.663825 0.353622 0.264754 0.037 Uiso 1 1 calc R U . . .
H19B H 0.764995 0.277935 0.295638 0.037 Uiso 1 1 calc R U . . .
C20 C 0.1690(7) 0.9310(6) 0.1599(6) 0.022(2) Uani 1 1 d . . . . .
C21 C 1.0223(7) 0.5342(7) 0.2920(7) 0.036(3) Uani 1 1 d . . . . .
H21A H 1.041975 0.470069 0.282431 0.043 Uiso 1 1 calc R U . . .
H21B H 1.078296 0.546181 0.325323 0.043 Uiso 1 1 calc R U . . .
C22 C 0.9111(8) 0.6096(7) 0.3900(7) 0.038(3) Uani 1 1 d . . . . .
H22A H 0.924980 0.671813 0.349653 0.046 Uiso 1 1 calc R U . . .
H22B H 0.965584 0.592185 0.433347 0.046 Uiso 1 1 calc R U . . .
C23 C 0.8745(7) 0.3654(6) 0.3639(7) 0.034(3) Uani 1 1 d . . . . .
H23A H 0.924087 0.358971 0.315217 0.041 Uiso 1 1 calc R U . . .
H23B H 0.874654 0.301372 0.405394 0.041 Uiso 1 1 calc R U . . .
Na1 Na 0.3266(3) 0.4366(2) 0.3798(2) 0.0243(8) Uani 1 1 d . . . . .
Na2 Na 0.4750(3) 0.3606(2) 0.5877(2) 0.0231(8) Uani 1 1 d . . . . .
Na3 Na 0.4506(3) 0.6237(2) 0.2138(2) 0.0215(8) Uani 1 1 d . . . . .
Na4 Na 0.6082(3) 1.0302(2) 0.1312(2) 0.0244(8) Uani 1 1 d . . . . .
Na5 Na 0.6284(3) 0.9322(2) -0.0476(2) 0.0288(9) Uani 1 1 d . . . . .
Na6 Na 0.500000 0.500000 0.000000 0.0451(17) Uani 1 2 d S . P . .
Na7 Na 0.4888(3) 0.7294(3) -0.0902(2) 0.0322(9) Uani 1 1 d . . . . .
Na8 Na 0.0616(3) 1.1404(3) 0.0677(3) 0.0469(12) Uani 1 1 d . . . . .
Na9 Na 0.9217(5) 0.5795(5) 0.0486(5) 0.0281(18) Uani 0.5 1 d . . P . .
O3W O 0.4966(5) 0.5914(4) -0.1576(4) 0.0342(15) Uani 1 1 d . U . . .
O8W O 0.2343(5) 1.1969(4) 0.0652(4) 0.0316(14) Uani 1 1 d . U . . .
O10W O 0.4150(5) 0.3076(4) 0.3266(4) 0.0304(15) Uani 1 1 d . U . . .
H10A H 0.449026 0.265937 0.367479 0.046 Uiso 1 1 d R U . . .
H10B H 0.464842 0.329026 0.288748 0.046 Uiso 1 1 d R U . . .
O9W O 0.3060(5) 0.5249(5) 0.2239(5) 0.0304(13) Uani 1 1 d D U . . .
O2W O 0.7448(5) 0.9739(4) 0.0457(4) 0.0301(14) Uani 1 1 d . U . . .
O1W O 0.6635(5) 1.1691(4) 0.1699(4) 0.0305(14) Uani 1 1 d . U . . .
O5W O 0.0631(5) 1.1473(5) -0.0824(4) 0.0398(18) Uani 1 1 d . U . . .
H5WA H 0.123025 1.118175 -0.097134 0.060 Uiso 1 1 d R U . . .
H5WB H 0.064093 1.206604 -0.112994 0.060 Uiso 1 1 d R U . . .
O11W O 1.0283(7) 0.6964(5) -0.0130(6) 0.0581(18) Uani 1 1 d D U . . .
O6W O -0.1087(10) 1.0988(9) 0.1206(11) 0.051(3) Uani 0.5 1 d . U P . .
O7W O 0.0168(8) 1.1669(6) 0.2282(7) 0.094(3) Uani 1 1 d . U . . .
O12W O 0.9181(11) 0.5208(9) -0.0177(10) 0.0357(18) Uani 0.5 1 d . U P . .
H12W H 0.964(6) 0.489(16) -0.003(17) 0.053 Uiso 0.5 1 d D U P . .
O13W O 0.8268(11) 0.5547(9) -0.0693(9) 0.0344(18) Uani 0.5 1 d . U P . .
O14W O 0.7563(10) 0.5926(9) -0.1317(9) 0.032(3) Uani 0.5 1 d . U P . .
O4W O 0.3565(6) 0.6328(5) 0.0076(5) 0.0566(15) Uani 1 1 d . U . . .
H9W H 0.249(3) 0.562(4) 0.212(5) 0.00(2) Uiso 1 1 d D . . . .
H11W H 1.077(8) 0.675(7) -0.048(7) 0.16(7) Uiso 1 1 d D . . . .

loop_
_atom_site_aniso_label
_atom_site_aniso_U_11
_atom_site_aniso_U_22
_atom_site_aniso_U_33
_atom_site_aniso_U_23
_atom_site_aniso_U_13
_atom_site_aniso_U_12
Ce1 0.0142(3) 0.0126(3) 0.0150(3) 0.00053(19) 0.0017(2) -0.00261(19)
Ce2 0.0122(3) 0.0144(3) 0.0296(3) 0.0039(2) 0.0008(2) -0.00266(19)
O1 0.0193(19) 0.0175(19) 0.024(2) -0.0005(17) -0.0004(18) -0.0069(16)
O12 0.028(2) 0.016(2) 0.020(2) -0.003(2) 0.003(2) -0.005(2)
O5 0.022(2) 0.017(2) 0.018(2) -0.0088(18) 0.002(2) -0.0053(18)
O2 0.021(2) 0.023(2) 0.020(2) -0.004(2) 0.000(2) -0.0040(19)
O3 0.021(2) 0.023(2) 0.033(2) -0.004(2) 0.001(2) -0.003(2)
O16 0.019(2) 0.020(2) 0.027(2) -0.003(2) 0.001(2) -0.0055(19)
O10 0.026(3) 0.021(3) 0.019(3) -0.003(2) 0.004(2) -0.002(2)
O24 0.019(2) 0.023(2) 0.029(2) 0.000(2) 0.001(2) -0.0052(19)
O4 0.026(2) 0.017(2) 0.025(2) 0.0001(19) 0.007(2) -0.0041(19)
O14 0.023(2) 0.018(2) 0.023(2) -0.001(2) 0.000(2) -0.005(2)
O8 0.025(2) 0.020(2) 0.028(2) 0.000(2) 0.005(2) -0.0071(19)
O20 0.021(2) 0.022(3) 0.034(3) 0.005(2) -0.002(2) -0.004(2)
O18 0.022(3) 0.026(3) 0.032(3) -0.001(2) -0.004(2) -0.006(2)
O13 0.044(3) 0.017(3) 0.021(3) -0.004(2) 0.010(3) -0.008(2)
O25 0.019(3) 0.022(3) 0.030(3) -0.003(2) 0.004(3) -0.001(2)
O22 0.030(2) 0.021(2) 0.037(3) 0.002(2) 0.009(2) -0.003(2)
O6 0.031(3) 0.021(3) 0.024(3) -0.006(2) 0.008(2) -0.002(2)
O17 0.026(3) 0.017(3) 0.039(3) 0.002(2) 0.007(3) -0.006(2)
O9 0.039(2) 0.025(2) 0.031(2) -0.002(2) 0.009(2) -0.005(2)
N1 0.020(4) 0.006(4) 0.036(5) -0.003(3) 0.009(4) 0.003(3)
N2 0.022(4) 0.011(4) 0.017(4) 0.001(3) -0.004(3) 0.001(3)
O7 0.030(2) 0.021(2) 0.030(2) -0.0042(19) 0.005(2) -0.0064(19)
O15 0.026(3) 0.030(3) 0.036(4) 0.004(3) -0.008(3) -0.006(3)
N3 0.021(4) 0.017(4) 0.016(4) -0.004(3) 0.002(3) -0.004(3)
N4 0.008(4) 0.028(5) 0.033(5) 0.014(4) -0.005(4) -0.006(3)
C1 0.016(4) 0.022(5) 0.022(5) -0.004(4) 0.003(4) -0.006(4)
O11 0.064(5) 0.030(4) 0.019(4) -0.002(3) -0.018(4) 0.003(3)
O23 0.065(5) 0.025(4) 0.045(4) -0.014(3) 0.036(4) -0.007(3)
C5 0.029(5) 0.006(4) 0.023(5) 0.001(4) 0.012(4) -0.003(3)
C8 0.029(5) 0.008(4) 0.021(5) -0.007(4) 0.002(4) -0.004(4)
O19 0.047(4) 0.041(4) 0.035(4) -0.001(3) -0.003(4) -0.021(3)
C4 0.010(4) 0.009(4) 0.024(5) -0.001(4) 0.002(4) -0.002(3)
C2 0.025(5) 0.015(5) 0.022(5) -0.001(4) 0.000(4) 0.000(4)
C6 0.020(5) 0.029(6) 0.026(6) -0.009(4) -0.001(4) -0.001(4)
C7 0.019(5) 0.012(5) 0.029(5) -0.003(4) 0.008(4) -0.002(3)
C3 0.031(5) 0.015(5) 0.019(5) 0.006(4) 0.010(4) -0.003(4)
C9 0.031(5) 0.024(5) 0.014(5) -0.003(4) -0.002(4) 0.001(4)
C10 0.017(4) 0.013(4) 0.022(5) -0.003(4) -0.001(4) -0.007(3)
O21 0.018(3) 0.059(5) 0.066(5) 0.039(4) 0.003(4) 0.000(3)
C11 0.019(5) 0.029(6) 0.023(6) -0.002(4) -0.001(4) -0.004(4)
C12 0.017(5) 0.014(5) 0.034(6) 0.000(4) -0.005(4) 0.005(3)
C13 0.022(5) 0.022(5) 0.029(6) -0.001(4) 0.005(4) -0.011(4)
C14 0.029(4) 0.011(3) 0.041(4) 0.005(3) 0.008(3) 0.003(3)
C15 0.029(6) 0.030(6) 0.032(6) 0.011(5) -0.013(5) -0.006(4)
C16 0.036(6) 0.020(5) 0.019(5) -0.004(4) 0.006(5) -0.001(4)
C17 0.010(4) 0.042(6) 0.032(6) 0.018(5) -0.006(4) -0.007(4)
C18 0.024(5) 0.015(5) 0.051(7) 0.015(5) 0.001(5) -0.004(4)
C19 0.029(4) 0.011(3) 0.041(4) 0.005(3) 0.008(3) 0.003(3)
C20 0.019(5) 0.023(5) 0.024(5) -0.003(4) -0.002(4) -0.005(4)
C21 0.015(5) 0.034(6) 0.041(7) 0.022(5) -0.006(5) -0.002(4)
C22 0.025(6) 0.048(7) 0.033(6) 0.015(5) -0.017(5) -0.024(5)
C23 0.013(5) 0.025(5) 0.049(7) 0.016(5) -0.009(5) 0.004(4)
Na1 0.0205(19) 0.024(2) 0.027(2) -0.0038(16) -0.0027(17) -0.0029(15)
Na2 0.0218(19) 0.0190(19) 0.025(2) -0.0016(16) 0.0014(17) -0.0018(14)
Na3 0.0159(17) 0.023(2) 0.024(2) -0.0057(16) 0.0033(16) -0.0014(14)
Na4 0.0236(19) 0.026(2) 0.021(2) -0.0014(16) 0.0017(17) -0.0072(15)
Na5 0.025(2) 0.025(2) 0.029(2) 0.0049(17) -0.0007(18) -0.0029(16)
Na6 0.031(3) 0.018(3) 0.074(5) 0.006(3) 0.015(3) -0.009(2)
Na7 0.046(2) 0.025(2) 0.023(2) -0.0021(17) 0.011(2) -0.0111(18)
Na8 0.037(2) 0.028(2) 0.055(3) 0.015(2) 0.013(2) 0.0031(18)
Na9 0.015(4) 0.034(4) 0.028(4) 0.005(3) -0.004(3) -0.002(3)
O3W 0.039(3) 0.027(3) 0.033(3) -0.006(3) 0.010(3) -0.004(3)
O8W 0.035(3) 0.019(3) 0.035(3) 0.000(2) 0.010(3) -0.003(2)
O10W 0.037(4) 0.020(3) 0.029(4) -0.001(3) 0.002(3) 0.000(3)
O9W 0.024(3) 0.026(3) 0.036(3) 0.000(2) -0.004(3) 0.001(2)
O2W 0.025(3) 0.037(3) 0.025(3) -0.008(2) 0.003(3) 0.002(2)
O1W 0.040(3) 0.029(3) 0.025(3) -0.010(3) 0.002(3) -0.006(3)
O5W 0.031(4) 0.022(3) 0.056(4) 0.006(3) -0.010(4) 0.003(3)
O11W 0.047(3) 0.044(3) 0.054(4) 0.019(3) 0.021(3) 0.016(3)
O6W 0.026(6) 0.029(6) 0.100(7) -0.020(6) 0.021(6) -0.020(5)
O7W 0.091(6) 0.055(5) 0.130(7) -0.015(5) 0.008(6) -0.016(4)
O12W 0.035(3) 0.026(3) 0.037(3) 0.002(3) 0.008(3) -0.001(3)
O13W 0.035(3) 0.026(3) 0.036(3) -0.001(3) 0.008(3) -0.003(3)
O14W 0.033(5) 0.027(5) 0.034(5) -0.005(4) -0.002(5) -0.001(4)
O4W 0.048(3) 0.044(3) 0.052(3) 0.017(2) 0.021(3) 0.011(2)

loop_
_atom_type_symbol
_atom_type_description
_atom_type_scat_dispersion_real
_atom_type_scat_dispersion_imag
_atom_type_scat_source
C C 0.0033 0.0016 'International Tables Vol C Tables 4.2.6.8 and 6.1.1.4'
Ce Ce -0.2486 2.6331 'International Tables Vol C Tables 4.2.6.8 and 6.1.1.4'
H H 0.0000 0.0000 'International Tables Vol C Tables 4.2.6.8 and 6.1.1.4'
N N 0.0061 0.0033 'International Tables Vol C Tables 4.2.6.8 and 6.1.1.4'
Na Na 0.0362 0.0249 'International Tables Vol C Tables 4.2.6.8 and 6.1.1.4'
O O 0.0106 0.0060 'International Tables Vol C Tables 4.2.6.8 and 6.1.1.4'

loop_
_geom_angle_atom_site_label_1
_geom_angle_atom_site_label_2
_geom_angle_atom_site_label_3
_geom_angle
_geom_angle_site_symmetry_1
_geom_angle_site_symmetry_3
_geom_angle_publ_flag
O1 Ce1 N2 131.35(18) . . ?
O1 Ce1 N3 133.54(19) . . ?
O1 Ce1 C1 25.64(18) . . ?
O1 Ce1 C2 73.9(2) . . ?
O12 Ce1 O1 118.40(17) . . ?
O12 Ce1 N2 109.19(19) . . ?
O12 Ce1 N3 60.98(19) . . ?
O12 Ce1 C1 93.2(2) . . ?
O12 Ce1 C2 93.2(2) . . ?
O5 Ce1 O1 78.26(18) . . ?
O5 Ce1 O12 69.57(18) . . ?
O5 Ce1 O2 71.81(18) . . ?
O5 Ce1 O16 120.72(18) . . ?
O5 Ce1 O10 145.28(18) . . ?
O5 Ce1 O4 51.55(16) . . ?
O5 Ce1 O14 73.17(19) . . ?
O5 Ce1 N2 130.39(18) . . ?
O5 Ce1 N3 129.64(18) . . ?
O5 Ce1 C1 70.8(2) . . ?
O5 Ce1 C2 25.58(18) . . ?
O2 Ce1 O1 50.75(17) . . ?
O2 Ce1 O12 69.53(18) . . ?
O2 Ce1 O4 105.26(19) . . ?
O2 Ce1 N2 156.89(19) . . ?
O2 Ce1 N3 98.21(19) . . ?
O2 Ce1 C1 25.35(18) . . ?
O2 Ce1 C2 88.8(2) . . ?
O16 Ce1 O1 69.46(17) . . ?
O16 Ce1 O12 169.1(2) . . ?
O16 Ce1 O2 115.65(18) . . ?
O16 Ce1 O4 71.25(18) . . ?
O16 Ce1 N2 62.05(19) . . ?
O16 Ce1 N3 108.2(2) . . ?
O16 Ce1 C1 93.8(2) . . ?
O16 Ce1 C2 96.4(2) . . ?
O10 Ce1 O1 75.15(19) . . ?
O10 Ce1 O12 104.45(18) . . ?
O10 Ce1 O2 74.14(18) . . ?
O10 Ce1 O16 69.34(18) . . ?
O10 Ce1 O4 135.09(18) . . ?
O10 Ce1 N2 84.26(19) . . ?
O10 Ce1 N3 62.0(2) . . ?
O10 Ce1 C1 75.5(2) . . ?
O10 Ce1 C2 148.9(2) . . ?
O4 Ce1 O1 71.54(18) . . ?
O4 Ce1 O12 117.54(18) . . ?
O4 Ce1 N2 95.76(19) . . ?
O4 Ce1 N3 154.10(19) . . ?
O4 Ce1 C1 86.5(2) . . ?
O4 Ce1 C2 25.99(18) . . ?
O14 Ce1 O1 144.64(19) . . ?
O14 Ce1 O12 70.08(17) . . ?
O14 Ce1 O2 133.43(18) . . ?
O14 Ce1 O16 108.29(17) . . ?
O14 Ce1 O10 138.8(2) . . ?
O14 Ce1 O4 74.46(19) . . ?
O14 Ce1 N2 61.34(19) . . ?
O14 Ce1 N3 81.5(2) . . ?
O14 Ce1 C1 143.7(2) . . ?
O14 Ce1 C2 71.3(2) . . ?
N2 Ce1 C1 153.1(2) . . ?
N2 Ce1 C2 114.2(2) . . ?
N3 Ce1 N2 63.62(19) . . ?
N3 Ce1 C1 119.1(2) . . ?
N3 Ce1 C2 147.9(2) . . ?
C2 Ce1 C1 78.1(2) . . ?
O1 Ce2 N1 127.00(19) . . ?
O1 Ce2 N4 126.3(2) . . ?
O1 Ce2 C1 25.52(18) . . ?
O1 Ce2 C3 83.8(2) . . ?
O3 Ce2 O1 50.46(17) . . ?
O3 Ce2 O24 115.3(2) . . ?
O3 Ce2 O8 113.68(18) . . ?
O3 Ce2 O20 69.2(2) . . ?
O3 Ce2 O18 73.66(19) . . ?
O3 Ce2 O22 140.0(2) . . ?
O3 Ce2 N1 149.5(2) . . ?
O3 Ce2 N4 92.3(2) . . ?
O3 Ce2 C1 24.94(19) . . ?
O3 Ce2 C3 100.9(2) . . ?
O24 Ce2 O1 68.15(17) . . ?
O24 Ce2 N1 61.1(2) . . ?
O24 Ce2 N4 111.37(19) . . ?
O24 Ce2 C1 91.9(2) . . ?
O24 Ce2 C3 89.6(2) . . ?
O8 Ce2 O1 77.86(18) . . ?
O8 Ce2 O24 63.84(19) . . ?
O8 Ce2 O20 121.2(2) . . ?
O8 Ce2 O18 129.43(19) . . ?
O8 Ce2 O22 74.1(2) . . ?
O8 Ce2 N1 92.41(19) . . ?
O8 Ce2 N4 153.3(2) . . ?
O8 Ce2 C1 96.6(2) . . ?
O8 Ce2 C3 26.0(2) . . ?
O20 Ce2 O1 118.01(18) . . ?
O20 Ce2 O24 172.04(18) . . ?
O20 Ce2 O18 108.31(19) . . ?
O20 Ce2 O22 73.60(19) . . ?
O20 Ce2 N1 111.53(19) . . ?
O20 Ce2 N4 61.2(2) . . ?
O20 Ce2 C1 93.5(2) . . ?
O20 Ce2 C3 96.0(2) . . ?
O18 Ce2 O1 70.36(18) . . ?
O18 Ce2 O24 68.17(18) . . ?
O18 Ce2 O22 133.60(19) . . ?
O18 Ce2 N1 77.6(2) . . ?
O18 Ce2 N4 61.7(2) . . ?
O18 Ce2 C1 69.6(2) . . ?
O18 Ce2 C3 150.6(2) . . ?
O22 Ce2 O1 151.45(18) . . ?
O22 Ce2 O24 103.39(19) . . ?
O22 Ce2 N1 60.3(2) . . ?
O22 Ce2 N4 82.2(2) . . ?
O22 Ce2 C1 155.7(2) . . ?
O22 Ce2 C3 68.6(2) . . ?
N1 Ce2 C1 143.7(2) . . ?
N1 Ce2 C3 109.2(2) . . ?
O7 Ce2 O1 86.01(19) . . ?
O7 Ce2 O3 82.71(19) . . ?
O7 Ce2 O24 114.01(18) . . ?
O7 Ce2 O8 51.49(18) . . ?
O7 Ce2 O20 72.44(19) . . ?
O7 Ce2 O18 153.81(19) . . ?
O7 Ce2 O22 72.4(2) . . ?
O7 Ce2 N1 127.4(2) . . ?
O7 Ce2 N4 131.8(2) . . ?
O7 Ce2 C1 84.2(2) . . ?
O7 Ce2 C3 25.79(19) . . ?
N4 Ce2 N1 64.7(2) . . ?
N4 Ce2 C1 110.0(2) . . ?
N4 Ce2 C3 147.5(3) . . ?
C3 Ce2 C1 93.1(2) . . ?
Ce1 O1 Ce2 172.5(2) . . ?
C1 O1 Ce1 91.9(5) . . ?
C1 O1 Ce2 91.9(5) . . ?
C1 O1 Na2 115.2(5) . 2_666 ?
C1 O1 Na3 161.0(6) . . ?
Na2 O1 Ce1 90.4(2) 2_666 . ?
Na2 O1 Ce2 93.83(19) 2_666 . ?
Na2 O1 Na3 83.75(19) 2_666 . ?
Na3 O1 Ce1 86.69(18) . . ?
Na3 O1 Ce2 87.65(19) . . ?
Ce1 O12 Na5 90.24(18) . 2_675 ?
C8 O12 Ce1 126.9(5) . . ?
C8 O12 Na4 134.7(5) . . ?
C8 O12 Na5 107.3(5) . 2_675 ?
Na4 O12 Ce1 97.1(2) . . ?
Na4 O12 Na5 79.6(2) . 2_675 ?
Ce1 O5 Na4 93.68(19) . . ?
Ce1 O5 Na5 161.6(2) . . ?
C2 O5 Ce1 97.8(5) . . ?
C2 O5 Na4 163.2(6) . . ?
C2 O5 Na5 109.2(5) . 2_675 ?
C2 O5 Na5 83.6(5) . . ?
Na4 O5 Na5 81.66(18) . . ?
Na5 O5 Ce1 98.9(2) 2_675 . ?
Na5 O5 Na4 80.94(19) 2_675 . ?
Na5 O5 Na5 97.9(2) 2_675 . ?
C1 O2 Ce1 96.4(4) . . ?
C1 O2 Na4 122.3(6) . . ?
Na4 O2 Ce1 94.5(2) . . ?
C1 O3 Ce2 98.2(5) . . ?
Ce1 O16 Na2 91.85(18) . 2_666 ?
C10 O16 Ce1 126.7(5) . . ?
C10 O16 Na2 109.8(5) . 2_666 ?
C10 O16 Na3 131.1(5) . . ?
Na3 O16 Ce1 95.8(2) . . ?
Na3 O16 Na2 89.1(2) . 2_666 ?
C11 O10 Ce1 124.6(5) . . ?
C11 O10 Na2 135.9(6) . 2_666 ?
Na2 O10 Ce1 98.5(2) 2_666 . ?
Ce2 O24 Na2 95.82(19) . 2_666 ?
C4 O24 Ce2 123.6(5) . . ?
C4 O24 Na2 89.7(5) . 2_666 ?
C4 O24 Na3 142.2(5) . . ?
Na3 O24 Ce2 94.2(2) . . ?
Na3 O24 Na2 87.7(2) . 2_666 ?
C2 O4 Ce1 94.3(5) . . ?
C2 O4 Na3 133.2(6) . . ?
Na3 O4 Ce1 94.0(2) . . ?
C20 O14 Ce1 121.4(5) . . ?
C20 O14 Na5 133.4(6) . 2_675 ?
Na5 O14 Ce1 97.6(2) 2_675 . ?
C3 O8 Ce2 95.3(5) . . ?
C3 O8 Na3 127.9(6) . . ?
Na3 O8 Ce2 97.7(2) . . ?
Ce2 O20 Na9 92.0(2) . . ?
C18 O20 Ce2 126.6(5) . . ?
C18 O20 Na9 99.0(7) . . ?
C15 O18 Ce2 119.8(6) . . ?
C15 O18 Na2 134.0(7) . 2_666 ?
Na2 O18 Ce2 101.1(2) 2_666 . ?
C8 O13 Na7 124.2(6) . 2_675 ?
C4 O25 Na1 116.5(5) . . ?
C4 O25 Na2 73.3(5) . 2_666 ?
C4 O25 Na2 135.1(5) . . ?
Na1 O25 Na2 102.7(2) . 2_666 ?
Na2 O25 Na1 107.3(3) . . ?
Na2 O25 Na2 106.9(2) . 2_666 ?
C14 O22 Ce2 119.9(6) . . ?
C14 O22 Na9 139.0(7) . . ?
Na9 O22 Ce2 95.4(3) . . ?
C2 O6 Na4 120.8(6) . 2_675 ?
C2 O6 Na5 102.4(5) . . ?
C2 O6 Na7 139.4(5) . . ?
Na5 O6 Na4 84.3(2) . 2_675 ?
Na7 O6 Na4 89.7(2) . 2_675 ?
Na7 O6 Na5 107.1(3) . . ?
C10 O17 Na1 131.5(6) . . ?
C3 O9 Na6 115.6(5) . . ?
C3 O9 Na7 127.3(6) . . ?
Na6 O9 Na7 84.7(2) . . ?
C12 N1 Ce2 109.8(5) . . ?
C19 N1 Ce2 105.5(5) . . ?
C19 N1 C12 110.4(6) . . ?
C19 N1 C23 109.2(7) . . ?
C23 N1 Ce2 111.4(5) . . ?
C23 N1 C12 110.4(7) . . ?
C6 N2 Ce1 114.0(5) . . ?
C6 N2 C7 110.8(7) . . ?
C6 N2 C13 110.5(6) . . ?
C7 N2 Ce1 111.8(5) . . ?
C7 N2 C13 107.7(6) . . ?
C13 N2 Ce1 101.5(5) . . ?
Ce2 O7 Na9 91.3(2) . . ?
C3 O7 Ce2 96.3(5) . . ?
C3 O7 Na9 112.8(6) . . ?
C20 O15 Na8 108.9(5) . . ?
C5 N3 Ce1 112.6(5) . . ?
C9 N3 Ce1 111.8(5) . . ?
C9 N3 C5 109.0(7) . . ?
C16 N3 Ce1 105.6(5) . . ?
C16 N3 C5 109.7(7) . . ?
C16 N3 C9 108.1(6) . . ?
C17 N4 Ce2 113.8(5) . . ?
C21 N4 Ce2 112.8(5) . . ?
C21 N4 C17 109.4(7) . . ?
C21 N4 C22 109.7(7) . . ?
C22 N4 Ce2 101.7(5) . . ?
C22 N4 C17 109.2(7) . . ?
Ce1 C1 Ce2 124.7(3) . . ?
O1 C1 Ce1 62.5(4) . . ?
O1 C1 Ce2 62.6(4) . . ?
O2 C1 Ce1 58.2(4) . . ?
O2 C1 Ce2 175.6(6) . . ?
O2 C1 O1 119.8(8) . . ?
O3 C1 Ce1 172.5(7) . . ?
O3 C1 Ce2 56.8(4) . . ?
O3 C1 O1 119.4(8) . . ?
O3 C1 O2 120.8(7) . . ?
N3 C5 H5A 109.2 . . ?
N3 C5 H5B 109.2 . . ?
N3 C5 C6 112.2(7) . . ?
H5A C5 H5B 107.9 . . ?
C6 C5 H5A 109.2 . . ?
C6 C5 H5B 109.2 . . ?
O12 C8 O13 126.1(9) . . ?
O12 C8 C9 117.7(7) . . ?
O13 C8 C9 116.2(8) . . ?
C15 O19 Na1 119.3(6) . 2_666 ?
O24 C4 C12 118.0(7) . . ?
O24 C4 Na1 90.4(4) . . ?
O24 C4 Na2 63.7(4) . 2_666 ?
O25 C4 O24 123.7(7) . . ?
O25 C4 C12 118.2(7) . . ?
O25 C4 Na1 42.8(4) . . ?
O25 C4 Na2 82.6(5) . 2_666 ?
C12 C4 Na1 142.2(5) . . ?
C12 C4 Na2 125.1(5) . 2_666 ?
Na2 C4 Na1 88.8(2) 2_666 . ?
Ce1 C2 Na5 76.2(2) . 2_675 ?
O5 C2 Ce1 56.6(4) . . ?
O5 C2 O4 116.3(8) . . ?
O5 C2 Na5 70.4(5) . . ?
O5 C2 Na5 47.7(4) . 2_675 ?
O4 C2 Ce1 59.8(5) . . ?
O4 C2 Na5 118.1(6) . 2_675 ?
O4 C2 Na5 159.4(6) . . ?
O6 C2 Ce1 176.6(6) . . ?
O6 C2 O5 120.3(8) . . ?
O6 C2 O4 123.2(8) . . ?
O6 C2 Na5 102.8(5) . 2_675 ?
O6 C2 Na5 52.4(4) . . ?
Na5 C2 Ce1 124.2(3) . . ?
Na5 C2 Na5 81.3(2) . 2_675 ?
N2 C6 C5 109.8(7) . . ?
N2 C6 H6A 109.7 . . ?
N2 C6 H6B 109.7 . . ?
C5 C6 H6A 109.7 . . ?
C5 C6 H6B 109.7 . . ?
H6A C6 H6B 108.2 . . ?
N2 C7 H7A 108.8 . . ?
N2 C7 H7B 108.8 . . ?
N2 C7 C10 113.8(7) . . ?
H7A C7 H7B 107.7 . . ?
C10 C7 H7A 108.8 . . ?
C10 C7 H7B 108.8 . . ?
Ce2 C3 Na6 135.1(3) . . ?
O8 C3 Ce2 58.7(4) . . ?
O8 C3 Na6 79.6(5) . . ?
O9 C3 Ce2 172.5(7) . . ?
O9 C3 O8 121.5(8) . . ?
O9 C3 O7 122.7(8) . . ?
O9 C3 Na6 42.8(4) . . ?
O7 C3 Ce2 57.9(4) . . ?
O7 C3 O8 115.7(8) . . ?
O7 C3 Na6 163.5(7) . . ?
N3 C9 C8 113.5(7) . . ?
N3 C9 H9A 108.9 . . ?
N3 C9 H9B 108.9 . . ?
C8 C9 H9A 108.9 . . ?
C8 C9 H9B 108.9 . . ?
H9A C9 H9B 107.7 . . ?
O16 C10 C7 118.2(7) . . ?
O17 C10 O16 124.8(8) . . ?
O17 C10 C7 117.0(8) . . ?
O10 C11 C16 116.0(8) . . ?
O11 C11 O10 127.3(9) . . ?
O11 C11 C16 116.7(8) . . ?
N1 C12 H12A 108.9 . . ?
N1 C12 H12B 108.9 . . ?
C4 C12 N1 113.2(7) . . ?
C4 C12 H12A 108.9 . . ?
C4 C12 H12B 108.9 . . ?
H12A C12 H12B 107.8 . . ?
N2 C13 H13A 109.5 . . ?
N2 C13 H13B 109.5 . . ?
N2 C13 C20 110.6(6) . . ?
H13A C13 H13B 108.1 . . ?
C20 C13 H13A 109.5 . . ?
C20 C13 H13B 109.5 . . ?
O22 C14 C19 115.6(9) . . ?
O23 C14 O22 127.2(10) . . ?
O23 C14 C19 117.2(8) . . ?
O18 C15 C22 117.4(10) . . ?
O19 C15 O18 124.0(10) . . ?
O19 C15 C22 118.6(9) . . ?
N3 C16 C11 110.7(7) . . ?
N3 C16 H16A 109.5 . . ?
N3 C16 H16B 109.5 . . ?
C11 C16 H16A 109.5 . . ?
C11 C16 H16B 109.5 . . ?
H16A C16 H16B 108.1 . . ?
N4 C17 H17A 109.6 . . ?
N4 C17 H17B 109.6 . . ?
N4 C17 C23 110.2(7) . . ?
H17A C17 H17B 108.1 . . ?
C23 C17 H17A 109.6 . . ?
C23 C17 H17B 109.6 . . ?
O20 C18 C21 117.5(8) . . ?
O20 C18 Na9 56.5(5) . . ?
O21 C18 O20 123.7(8) . . ?
O21 C18 C21 118.8(8) . . ?
O21 C18 Na9 93.6(7) . . ?
C21 C18 Na9 122.2(6) . . ?
N1 C19 C14 113.5(7) . . ?
N1 C19 H19A 108.9 . . ?
N1 C19 H19B 108.9 . . ?
C14 C19 H19A 108.9 . . ?
C14 C19 H19B 108.9 . . ?
H19A C19 H19B 107.7 . . ?
O14 C20 C13 117.1(7) . . ?
O14 C20 Na8 91.0(5) . . ?
O15 C20 O14 124.5(8) . . ?
O15 C20 C13 118.2(7) . . ?
O15 C20 Na8 49.0(4) . . ?
C13 C20 Na8 138.2(6) . . ?
N4 C21 C18 113.4(7) . . ?
N4 C21 H21A 108.9 . . ?
N4 C21 H21B 108.9 . . ?
C18 C21 H21A 108.9 . . ?
C18 C21 H21B 108.9 . . ?
H21A C21 H21B 107.7 . . ?
N4 C22 C15 110.9(7) . . ?
N4 C22 H22A 109.5 . . ?
N4 C22 H22B 109.5 . . ?
C15 C22 H22A 109.5 . . ?
C15 C22 H22B 109.5 . . ?
H22A C22 H22B 108.0 . . ?
N1 C23 C17 112.0(8) . . ?
N1 C23 H23A 109.2 . . ?
N1 C23 H23B 109.2 . . ?
C17 C23 H23A 109.2 . . ?
C17 C23 H23B 109.2 . . ?
H23A C23 H23B 107.9 . . ?
O25 Na1 O19 106.6(2) . 2_666 ?
O25 Na1 C4 20.7(2) . . ?
O25 Na1 Na2 43.98(15) . 2_666 ?
O25 Na1 Na2 35.85(16) . . ?
O25 Na1 Na3 79.54(17) . . ?
O25 Na1 O9W 118.2(2) . . ?
O17 Na1 O25 99.5(2) . . ?
O17 Na1 O19 88.7(3) . 2_666 ?
O17 Na1 C4 103.9(2) . . ?
O17 Na1 Na2 60.47(16) . 2_666 ?
O17 Na1 Na2 95.2(2) . . ?
O17 Na1 Na3 73.76(19) . . ?
O17 Na1 O10W 166.7(3) . . ?
O17 Na1 O9W 82.5(3) . . ?
O19 Na1 C4 126.4(3) 2_666 . ?
O19 Na1 Na2 70.89(18) 2_666 . ?
O19 Na1 Na2 121.3(2) 2_666 2_666 ?
O19 Na1 Na3 162.2(2) 2_666 . ?
O19 Na1 O9W 135.2(2) 2_666 . ?
C4 Na1 Na2 43.42(16) . 2_666 ?
C4 Na1 Na2 56.34(17) . . ?
C4 Na1 Na3 62.49(16) . . ?
Na2 Na1 Na2 64.70(9) . 2_666 ?
Na3 Na1 Na2 112.54(10) . . ?
Na3 Na1 Na2 51.90(8) . 2_666 ?
O10W Na1 O25 83.0(2) . . ?
O10W Na1 O19 103.2(3) . 2_666 ?
O10W Na1 C4 74.0(2) . . ?
O10W Na1 Na2 94.34(19) . . ?
O10W Na1 Na2 116.11(18) . 2_666 ?
O10W Na1 Na3 94.0(2) . . ?
O10W Na1 O9W 84.8(3) . . ?
O9W Na1 C4 98.3(2) . . ?
O9W Na1 Na2 91.76(17) . 2_666 ?
O9W Na1 Na2 153.40(19) . . ?
O9W Na1 Na3 41.30(15) . . ?
Ce1 Na2 Ce2 89.33(8) 2_666 2_666 ?
Ce1 Na2 Na1 140.65(11) 2_666 . ?
O1 Na2 Ce1 45.56(14) 2_666 2_666 ?
O1 Na2 Ce2 43.93(15) 2_666 2_666 ?
O1 Na2 O16 69.5(2) 2_666 2_666 ?
O1 Na2 O24 69.2(2) 2_666 2_666 ?
O1 Na2 O25 114.8(2) 2_666 2_666 ?
O1 Na2 C4 95.2(2) 2_666 2_666 ?
O1 Na2 Na1 132.48(17) 2_666 . ?
O1 Na2 Na3 48.36(14) 2_666 2_666 ?
O16 Na2 Ce1 43.35(12) 2_666 2_666 ?
O16 Na2 Ce2 99.52(17) 2_666 2_666 ?
O16 Na2 O25 89.99(18) 2_666 2_666 ?
O16 Na2 C4 96.2(2) 2_666 2_666 ?
O16 Na2 Na1 156.0(2) 2_666 . ?
O16 Na2 Na3 41.71(16) 2_666 2_666 ?
O10 Na2 Ce1 42.63(15) 2_666 2_666 ?
O10 Na2 Ce2 119.86(18) 2_666 2_666 ?
O10 Na2 O1 79.7(2) 2_666 2_666 ?
O10 Na2 O16 71.1(2) 2_666 2_666 ?
O10 Na2 O24 144.4(2) 2_666 2_666 ?
O10 Na2 O18 118.2(2) 2_666 2_666 ?
O10 Na2 O25 151.0(2) 2_666 2_666 ?
O10 Na2 C4 167.2(2) 2_666 2_666 ?
O10 Na2 Na1 100.72(18) 2_666 . ?
O10 Na2 Na3 101.91(18) 2_666 2_666 ?
O24 Na2 Ce1 101.74(16) 2_666 2_666 ?
O24 Na2 Ce2 41.94(13) 2_666 2_666 ?
O24 Na2 O16 81.8(2) 2_666 2_666 ?
O24 Na2 O25 46.37(18) 2_666 2_666 ?
O24 Na2 C4 26.6(2) 2_666 2_666 ?
O24 Na2 Na1 112.94(17) 2_666 . ?
O24 Na2 Na3 43.86(15) 2_666 2_666 ?
O18 Na2 Ce1 114.77(18) 2_666 2_666 ?
O18 Na2 Ce2 40.81(16) 2_666 2_666 ?
O18 Na2 O1 74.0(2) 2_666 2_666 ?
O18 Na2 O16 139.9(3) 2_666 2_666 ?
O18 Na2 O24 70.1(2) 2_666 2_666 ?
O18 Na2 O25 90.6(2) 2_666 2_666 ?
O18 Na2 C4 70.9(2) 2_666 2_666 ?
O18 Na2 Na1 63.99(18) 2_666 . ?
O18 Na2 Na3 100.4(2) 2_666 2_666 ?
O25 Na2 Ce1 130.94(15) 2_666 2_666 ?
O25 Na2 Ce1 136.3(2) . 2_666 ?
O25 Na2 Ce2 84.05(15) 2_666 2_666 ?
O25 Na2 Ce2 133.19(19) . 2_666 ?
O25 Na2 O1 168.4(2) . 2_666 ?
O25 Na2 O16 120.2(2) . 2_666 ?
O25 Na2 O10 97.2(2) . 2_666 ?
O25 Na2 O24 116.6(2) . 2_666 ?
O25 Na2 O18 98.1(2) . 2_666 ?
O25 Na2 O25 73.1(2) . 2_666 ?
O25 Na2 C4 90.0(2) . 2_666 ?
O25 Na2 Na1 36.81(15) . . ?
O25 Na2 Na1 87.71(15) 2_666 . ?
O25 Na2 Na3 142.91(19) . 2_666 ?
O25 Na2 Na3 74.86(15) 2_666 2_666 ?
C4 Na2 Ce1 126.6(2) 2_666 2_666 ?
C4 Na2 Ce2 60.10(18) 2_666 2_666 ?
C4 Na2 O25 24.09(19) 2_666 2_666 ?
C4 Na2 Na1 91.39(19) 2_666 . ?
C4 Na2 Na3 66.49(19) 2_666 2_666 ?
Na1 Na2 Ce2 103.96(10) . 2_666 ?
Na3 Na2 Ce1 60.22(8) 2_666 2_666 ?
Na3 Na2 Ce2 59.75(8) 2_666 2_666 ?
Na3 Na2 Na1 156.80(13) 2_666 . ?
Ce1 Na3 Ce2 94.03(7) . . ?
Ce1 Na3 Na1 114.43(11) . . ?
O1 Na3 Ce1 47.24(14) . . ?
O1 Na3 Ce2 46.90(14) . . ?
O1 Na3 Na1 120.64(18) . . ?
O1 Na3 Na2 47.88(15) . 2_666 ?
O16 Na3 Ce1 44.73(14) . . ?
O16 Na3 Ce2 111.91(17) . . ?
O16 Na3 O1 74.1(2) . . ?
O16 Na3 O24 92.9(2) . . ?
O16 Na3 O4 79.6(2) . . ?
O16 Na3 Na1 69.79(16) . . ?
O16 Na3 Na2 49.17(16) . 2_666 ?
O16 Na3 O9W 88.2(2) . . ?
O24 Na3 Ce1 109.09(18) . . ?
O24 Na3 Ce2 44.75(14) . . ?
O24 Na3 O1 71.8(2) . . ?
O24 Na3 Na1 64.90(16) . . ?
O24 Na3 Na2 48.40(17) . 2_666 ?
O4 Na3 Ce1 45.35(16) . . ?
O4 Na3 Ce2 109.01(17) . . ?
O4 Na3 O1 75.9(2) . . ?
O4 Na3 O24 147.6(2) . . ?
O4 Na3 Na1 137.4(2) . . ?
O4 Na3 Na2 108.41(19) . 2_666 ?
O4 Na3 O9W 109.2(2) . . ?
O8 Na3 Ce1 122.85(17) . . ?
O8 Na3 Ce2 43.63(15) . . ?
O8 Na3 O1 83.5(2) . . ?
O8 Na3 O16 155.5(2) . . ?
O8 Na3 O24 70.2(2) . . ?
O8 Na3 O4 104.8(2) . . ?
O8 Na3 Na1 115.40(18) . . ?
O8 Na3 Na2 107.75(19) . 2_666 ?
O8 Na3 O9W 112.1(3) . . ?
Na1 Na3 Ce2 109.53(10) . . ?
Na2 Na3 Ce1 63.38(8) 2_666 . ?
Na2 Na3 Ce2 65.20(8) 2_666 . ?
Na2 Na3 Na1 72.92(10) 2_666 . ?
O9W Na3 Ce1 123.0(2) . . ?
O9W Na3 Ce2 139.36(19) . . ?
O9W Na3 O1 160.7(3) . . ?
O9W Na3 O24 102.0(2) . . ?
O9W Na3 Na1 43.22(17) . . ?
O9W Na3 Na2 114.1(2) . 2_666 ?
O12 Na4 Ce1 43.80(14) . . ?
O12 Na4 O5 72.1(2) . . ?
O12 Na4 O2 74.5(2) . . ?
O12 Na4 O6 87.1(2) . 2_675 ?
O12 Na4 Na5 55.10(17) . 2_675 ?
O12 Na4 Na5 120.23(18) . . ?
O12 Na4 Na7 70.78(17) . 2_675 ?
O12 Na4 O1W 90.5(2) . . ?
O5 Na4 Ce1 42.43(14) . . ?
O5 Na4 Na5 47.72(15) . 2_675 ?
O5 Na4 Na5 51.78(15) . . ?
O5 Na4 Na7 117.47(18) . 2_675 ?
O2 Na4 Ce1 43.52(13) . . ?
O2 Na4 O5 71.84(19) . . ?
O2 Na4 Na5 108.15(17) . 2_675 ?
O2 Na4 Na5 102.14(18) . . ?
O2 Na4 Na7 137.8(2) . 2_675 ?
O6 Na4 Ce1 111.52(17) 2_675 . ?
O6 Na4 O5 86.5(2) 2_675 . ?
O6 Na4 O2 154.9(2) 2_675 . ?
O6 Na4 Na5 46.76(16) 2_675 2_675 ?
O6 Na4 Na5 72.24(18) 2_675 . ?
O6 Na4 Na7 43.78(16) 2_675 2_675 ?
Na5 Na4 Ce1 92.74(9) . . ?
Na5 Na4 Ce1 64.94(8) 2_675 . ?
Na5 Na4 Na5 71.29(13) 2_675 . ?
Na5 Na4 Na7 69.79(11) 2_675 2_675 ?
Na7 Na4 Ce1 113.56(12) 2_675 . ?
Na7 Na4 Na5 115.62(13) 2_675 . ?
O2W Na4 Ce1 119.00(19) . . ?
O2W Na4 O12 160.6(3) . . ?
O2W Na4 O5 88.6(2) . . ?
O2W Na4 O2 97.8(2) . . ?
O2W Na4 O6 94.0(2) . 2_675 ?
O2W Na4 Na5 42.91(16) . . ?
O2W Na4 Na5 113.0(2) . 2_675 ?
O2W Na4 Na7 122.3(2) . 2_675 ?
O2W Na4 O1W 109.0(3) . . ?
O1W Na4 Ce1 127.4(2) . . ?
O1W Na4 O5 160.5(3) . . ?
O1W Na4 O2 112.5(2) . . ?
O1W Na4 O6 84.1(2) . 2_675 ?
O1W Na4 Na5 139.1(2) . . ?
O1W Na4 Na5 115.1(2) . 2_675 ?
O1W Na4 Na7 46.06(17) . 2_675 ?
O12 Na5 Ce1 43.47(12) 2_675 2_675 ?
O12 Na5 O5 122.4(2) 2_675 . ?
O12 Na5 C2 87.6(2) 2_675 2_675 ?
O12 Na5 C2 104.3(2) 2_675 . ?
O12 Na5 Na4 45.34(15) 2_675 2_675 ?
O12 Na5 Na4 145.21(19) 2_675 . ?
O5 Na5 Ce1 122.93(16) . 2_675 ?
O5 Na5 Ce1 41.22(15) 2_675 2_675 ?
O5 Na5 O12 68.4(2) 2_675 2_675 ?
O5 Na5 O5 82.1(2) 2_675 . ?
O5 Na5 O14 75.1(2) 2_675 2_675 ?
O5 Na5 C2 23.12(19) 2_675 2_675 ?
O5 Na5 C2 90.8(2) 2_675 . ?
O5 Na5 C2 81.1(2) . 2_675 ?
O5 Na5 C2 25.98(19) . . ?
O5 Na5 Na4 46.56(13) . . ?
O5 Na5 Na4 77.01(17) 2_675 . ?
O5 Na5 Na4 77.42(15) . 2_675 ?
O5 Na5 Na4 51.34(15) 2_675 2_675 ?
O14 Na5 Ce1 41.67(14) 2_675 2_675 ?
O14 Na5 O12 68.62(19) 2_675 2_675 ?
O14 Na5 O5 148.4(2) 2_675 . ?
O14 Na5 C2 69.3(2) 2_675 2_675 ?
O14 Na5 C2 165.8(3) 2_675 . ?
O14 Na5 Na4 106.05(18) 2_675 . ?
O14 Na5 Na4 103.81(18) 2_675 2_675 ?
O6 Na5 Ce1 112.13(18) . 2_675 ?
O6 Na5 O12 81.1(2) . 2_675 ?
O6 Na5 O5 50.48(19) . . ?
O6 Na5 O5 91.5(2) . 2_675 ?
O6 Na5 O14 149.6(2) . 2_675 ?
O6 Na5 C2 107.8(3) . 2_675 ?
O6 Na5 C2 25.2(2) . . ?
O6 Na5 Na4 48.98(16) . 2_675 ?
O6 Na5 Na4 97.0(2) . . ?
O6 Na5 O8W 100.3(2) . 2_675 ?
O6 Na5 O2W 128.4(3) . . ?
C2 Na5 Ce1 124.7(2) . 2_675 ?
C2 Na5 Ce1 50.20(18) 2_675 2_675 ?
C2 Na5 C2 98.7(2) . 2_675 ?
C2 Na5 Na4 73.93(18) 2_675 2_675 ?
C2 Na5 Na4 72.3(2) . . ?
C2 Na5 Na4 64.43(19) . 2_675 ?
C2 Na5 Na4 59.68(19) 2_675 . ?
Na4 Na5 Ce1 63.33(8) 2_675 2_675 ?
Na4 Na5 Ce1 108.98(11) . 2_675 ?
Na4 Na5 Na4 108.71(13) 2_675 . ?
O8W Na5 Ce1 113.2(2) 2_675 2_675 ?
O8W Na5 O12 90.9(2) 2_675 2_675 ?
O8W Na5 O5 122.9(2) 2_675 . ?
O8W Na5 O5 154.3(3) 2_675 2_675 ?
O8W Na5 O14 83.4(2) 2_675 2_675 ?
O8W Na5 C2 151.3(3) 2_675 2_675 ?
O8W Na5 C2 109.5(2) 2_675 . ?
O8W Na5 Na4 123.3(2) 2_675 . ?
O8W Na5 Na4 123.2(2) 2_675 2_675 ?
O2W Na5 Ce1 109.97(18) . 2_675 ?
O2W Na5 O12 149.9(2) . 2_675 ?
O2W Na5 O5 81.9(2) . . ?
O2W Na5 O5 101.4(2) . 2_675 ?
O2W Na5 O14 81.5(2) . 2_675 ?
O2W Na5 C2 78.4(2) . 2_675 ?
O2W Na5 C2 104.1(3) . . ?
O2W Na5 Na4 147.5(2) . 2_675 ?
O2W Na5 Na4 40.73(17) . . ?
O2W Na5 O8W 89.1(2) . 2_675 ?
O9 Na6 O9 180.0 . 2_665 ?
O9 Na6 C3 158.3(2) 2_665 . ?
O9 Na6 C3 21.7(2) 2_665 2_665 ?
O9 Na6 C3 158.3(2) . 2_665 ?
O9 Na6 C3 21.7(2) . . ?
O9 Na6 Na7 131.91(17) 2_665 . ?
O9 Na6 Na7 48.09(17) . . ?
O9 Na6 Na7 48.09(17) 2_665 2_665 ?
O9 Na6 Na7 131.91(17) . 2_665 ?
O9 Na6 O3W 99.8(2) . 2_665 ?
O9 Na6 O3W 80.2(2) 2_665 2_665 ?
O9 Na6 O3W 99.8(2) 2_665 . ?
O9 Na6 O3W 80.2(2) . . ?
O9 Na6 O4W 95.1(2) 2_665 . ?
O9 Na6 O4W 84.9(2) 2_665 2_665 ?
O9 Na6 O4W 84.9(2) . . ?
O9 Na6 O4W 95.1(2) . 2_665 ?
C3 Na6 C3 180.0 2_665 . ?
C3 Na6 Na7 63.41(17) . . ?
C3 Na6 Na7 116.59(17) 2_665 . ?
C3 Na6 Na7 116.59(17) . 2_665 ?
C3 Na6 Na7 63.41(17) 2_665 2_665 ?
Na7 Na6 Na7 180.0 . 2_665 ?
O3W Na6 C3 78.3(2) . 2_665 ?
O3W Na6 C3 78.3(2) 2_665 . ?
O3W Na6 C3 101.7(2) 2_665 2_665 ?
O3W Na6 C3 101.7(2) . . ?
O3W Na6 Na7 50.13(16) . . ?
O3W Na6 Na7 129.87(16) 2_665 . ?
O3W Na6 Na7 129.88(16) . 2_665 ?
O3W Na6 Na7 50.13(16) 2_665 2_665 ?
O3W Na6 O3W 180.0 2_665 . ?
O4W Na6 C3 86.0(3) 2_665 2_665 ?
O4W Na6 C3 86.0(3) . . ?
O4W Na6 C3 94.0(3) . 2_665 ?
O4W Na6 C3 94.0(3) 2_665 . ?
O4W Na6 Na7 49.42(17) . . ?
O4W Na6 Na7 49.42(17) 2_665 2_665 ?
O4W Na6 Na7 130.58(17) 2_665 . ?
O4W Na6 Na7 130.58(17) . 2_665 ?
O4W Na6 O3W 99.7(2) . 2_665 ?
O4W Na6 O3W 80.3(2) 2_665 2_665 ?
O4W Na6 O3W 80.3(2) . . ?
O4W Na6 O3W 99.7(2) 2_665 . ?
O4W Na6 O4W 180.0 2_665 . ?
O13 Na7 O9 99.0(3) 2_675 . ?
O13 Na7 Na4 78.75(19) 2_675 2_675 ?
O13 Na7 Na5 68.45(17) 2_675 . ?
O13 Na7 Na6 123.5(2) 2_675 . ?
O13 Na7 O3W 85.4(2) 2_675 . ?
O13 Na7 O1W 87.7(2) 2_675 2_675 ?
O13 Na7 O4W 164.8(3) 2_675 . ?
O6 Na7 O13 102.3(2) . 2_675 ?
O6 Na7 O9 95.9(2) . . ?
O6 Na7 Na4 46.52(17) . 2_675 ?
O6 Na7 Na5 36.71(16) . . ?
O6 Na7 Na6 121.68(19) . . ?
O6 Na7 O3W 171.8(3) . . ?
O6 Na7 O1W 86.2(2) . 2_675 ?
O6 Na7 O4W 91.9(3) . . ?
O9 Na7 Na4 139.2(2) . 2_675 ?
O9 Na7 Na5 87.58(18) . . ?
O9 Na7 Na6 47.19(15) . . ?
O9 Na7 O3W 79.8(2) . . ?
O9 Na7 O1W 172.3(3) . 2_675 ?
O9 Na7 O4W 84.3(2) . . ?
Na4 Na7 Na5 53.30(9) 2_675 . ?
Na6 Na7 Na4 157.65(15) . 2_675 ?
Na6 Na7 Na5 132.63(12) . . ?
O3W Na7 Na4 139.5(2) . 2_675 ?
O3W Na7 Na5 148.8(2) . . ?
O3W Na7 Na6 50.43(16) . . ?
O1W Na7 Na4 45.71(16) 2_675 2_675 ?
O1W Na7 Na5 98.42(18) 2_675 . ?
O1W Na7 Na6 125.67(18) 2_675 . ?
O1W Na7 O3W 97.1(2) 2_675 . ?
O1W Na7 O4W 88.2(2) 2_675 . ?
O4W Na7 Na4 108.4(2) . 2_675 ?
O4W Na7 Na5 126.6(2) . . ?
O4W Na7 Na6 49.57(18) . . ?
O4W Na7 O3W 80.7(3) . . ?
O15 Na8 C20 22.10(19) . . ?
O15 Na8 Na5 68.31(17) . 2_675 ?
O15 Na8 Na9 158.4(3) . 2_675 ?
O15 Na8 O7W 102.9(3) . . ?
C20 Na8 Na5 58.04(18) . 2_675 ?
C20 Na8 Na9 151.6(2) . 2_675 ?
Na5 Na8 Na9 94.69(14) 2_675 2_675 ?
O8W Na8 O15 103.0(2) . . ?
O8W Na8 C20 87.5(2) . . ?
O8W Na8 Na5 36.40(17) . 2_675 ?
O8W Na8 Na9 64.24(19) . 2_675 ?
O8W Na8 O11W 93.2(3) . 2_675 ?
O8W Na8 O7W 89.2(3) . . ?
O5W Na8 O15 88.2(3) . . ?
O5W Na8 C20 105.8(3) . . ?
O5W Na8 Na5 85.6(2) . 2_675 ?
O5W Na8 Na9 77.0(2) . 2_675 ?
O5W Na8 O8W 97.3(3) . . ?
O5W Na8 O11W 80.5(3) . 2_675 ?
O5W Na8 O7W 165.6(3) . . ?
O11W Na8 O15 161.3(3) 2_675 . ?
O11W Na8 C20 173.4(3) 2_675 . ?
O11W Na8 Na5 125.0(2) 2_675 2_675 ?
O11W Na8 Na9 30.3(2) 2_675 2_675 ?
O11W Na8 O7W 86.3(3) 2_675 . ?
O6W Na8 O15 83.0(4) . . ?
O6W Na8 C20 91.6(4) . . ?
O6W Na8 Na5 149.6(4) . 2_675 ?
O6W Na8 Na9 115.5(4) . 2_675 ?
O6W Na8 O8W 158.0(5) . . ?
O6W Na8 O5W 104.0(5) . . ?
O6W Na8 O11W 85.3(4) . 2_675 ?
O6W Na8 O7W 68.9(5) . . ?
O7W Na8 C20 87.1(3) . . ?
O7W Na8 Na5 106.9(2) . 2_675 ?
O7W Na8 Na9 94.6(2) . 2_675 ?
Ce2 Na9 Na8 100.8(2) . 2_675 ?
Ce2 Na9 H12W 135(7) . . ?
Ce2 Na9 H12W 147(7) . 2_765 ?
Ce2 Na9 H11W 138.0(16) . . ?
O20 Na9 Ce2 43.87(18) . . ?
O20 Na9 O7 70.8(3) . . ?
O20 Na9 C18 24.5(2) . . ?
O20 Na9 Na8 77.9(2) . 2_675 ?
O20 Na9 Na9 139.1(4) . 2_765 ?
O20 Na9 H12W 126(5) . 2_765 ?
O20 Na9 H12W 150(6) . . ?
O20 Na9 H11W 96(2) . . ?
O22 Na9 Ce2 44.1(2) . . ?
O22 Na9 O20 76.4(3) . . ?
O22 Na9 O7 73.6(3) . . ?
O22 Na9 C18 78.4(3) . . ?
O22 Na9 Na8 144.7(3) . 2_675 ?
O22 Na9 Na9 100.0(3) . 2_765 ?
O22 Na9 O12W 101.0(4) . 2_765 ?
O22 Na9 H12W 108(7) . 2_765 ?
O22 Na9 H12W 91(8) . . ?
O22 Na9 O13W 97.8(4) . . ?
O22 Na9 H11W 159(3) . . ?
O7 Na9 Ce2 43.35(18) . . ?
O7 Na9 C18 94.9(3) . . ?
O7 Na9 Na8 75.3(2) . 2_675 ?
O7 Na9 Na9 148.3(4) . 2_765 ?
O7 Na9 H12W 131.9(14) . . ?
O7 Na9 H12W 163(5) . 2_765 ?
O7 Na9 H11W 123(2) . . ?
C18 Na9 Ce2 61.3(2) . . ?
C18 Na9 Na8 87.9(2) . 2_675 ?
C18 Na9 Na9 114.6(3) . 2_765 ?
C18 Na9 H12W 127(4) . . ?
C18 Na9 H12W 102(5) . 2_765 ?
C18 Na9 H11W 87(3) . . ?
Na8 Na9 H12W 107(7) 2_675 2_765 ?
Na8 Na9 H12W 122(8) 2_675 . ?
Na8 Na9 H11W 48(2) 2_675 . ?
Na9 Na9 Ce2 143.8(3) 2_765 . ?
Na9 Na9 Na8 115.3(3) 2_765 2_675 ?
Na9 Na9 H12W 17(2) 2_765 . ?
Na9 Na9 H12W 16(5) 2_765 2_765 ?
Na9 Na9 H11W 72.5(13) 2_765 . ?
O11W Na9 Ce2 120.5(4) . . ?
O11W Na9 O20 81.5(4) . . ?
O11W Na9 O22 156.1(5) . . ?
O11W Na9 O7 107.5(4) . . ?
O11W Na9 C18 77.7(4) . . ?
O11W Na9 Na8 33.2(2) . 2_675 ?
O11W Na9 Na9 90.7(4) . 2_765 ?
O11W Na9 O12W 80.8(4) . 2_765 ?
O11W Na9 H12W 104(7) . . ?
O11W Na9 H12W 78(6) . 2_765 ?
O11W Na9 O13W 106.0(5) . . ?
O11W Na9 H11W 18.3(13) . . ?
O12W Na9 Ce2 137.0(4) 2_765 . ?
O12W Na9 O20 116.6(5) 2_765 . ?
O12W Na9 O7 170.0(5) 2_765 . ?
O12W Na9 C18 92.1(5) 2_765 . ?
O12W Na9 Na8 112.1(4) 2_765 2_675 ?
O12W Na9 Na9 23.0(4) 2_765 2_765 ?
O12W Na9 H12W 38.7(11) 2_765 . ?
O12W Na9 H12W 11(7) 2_765 2_765 ?
O12W Na9 O13W 92.3(6) 2_765 . ?
O12W Na9 H11W 64.5(19) 2_765 . ?
H12W Na9 H12W 33(7) . 2_765 ?
H12W Na9 H11W 86(7) . . ?
O13W Na9 Ce2 113.4(4) . . ?
O13W Na9 O20 151.0(5) . . ?
O13W Na9 O7 80.3(4) . . ?
O13W Na9 C18 174.6(5) . . ?
O13W Na9 Na8 93.2(3) . 2_675 ?
O13W Na9 Na9 69.6(4) . 2_765 ?
O13W Na9 H12W 56(4) . . ?
O13W Na9 H12W 83(5) . 2_765 ?
O13W Na9 H11W 98(3) . . ?
H11W Na9 H12W 61(7) . 2_765 ?
Na7 O3W Na6 79.4(2) . . ?
Na8 O8W Na5 107.7(3) . 2_675 ?
Na1 O10W H10A 109.2 . . ?
Na1 O10W H10B 109.5 . . ?
H10A O10W H10B 104.3 . . ?
Na1 O9W H9W 116(5) . . ?
Na3 O9W Na1 95.5(2) . . ?
Na3 O9W H9W 108(5) . . ?
Na4 O2W Na5 96.4(2) . . ?
Na4 O1W Na7 88.2(2) . 2_675 ?
Na8 O5W H5WA 109.3 . . ?
Na8 O5W H5WB 109.5 . . ?
H5WA O5W H5WB 104.2 . . ?
Na8 O11W H11W 117(8) 2_675 . ?
Na9 O11W Na8 116.5(4) . 2_675 ?
Na9 O11W H11W 109(5) . . ?
Na9 O12W H12W 31(10) 2_765 . ?
O13W O12W Na9 126.9(11) . 2_765 ?
O13W O12W H12W 154(10) . . ?
O12W O13W Na9 35.9(7) . . ?
O14W O13W Na9 147.3(10) . . ?
O14W O13W O12W 167.9(13) . . ?
Na7 O4W Na6 81.0(2) . . ?

loop_
_geom_bond_atom_site_label_1
_geom_bond_atom_site_label_2
_geom_bond_distance
_geom_bond_site_symmetry_2
_geom_bond_publ_flag
Ce1 O1 2.650(6) . ?
Ce1 O12 2.580(5) . ?
Ce1 O5 2.501(6) . ?
Ce1 O2 2.555(5) . ?
Ce1 O16 2.549(5) . ?
Ce1 O10 2.542(6) . ?
Ce1 O4 2.569(6) . ?
Ce1 O14 2.515(6) . ?
Ce1 N2 2.773(7) . ?
Ce1 N3 2.757(7) . ?
Ce1 C1 2.986(9) . ?
Ce1 C2 2.966(9) . ?
Ce2 O1 2.663(6) . ?
Ce2 O3 2.536(6) . ?
Ce2 O24 2.573(6) . ?
Ce2 O8 2.537(6) . ?
Ce2 O20 2.545(6) . ?
Ce2 O18 2.550(7) . ?
Ce2 O22 2.567(7) . ?
Ce2 N1 2.769(6) . ?
Ce2 O7 2.520(6) . ?
Ce2 N4 2.757(7) . ?
Ce2 C1 2.999(9) . ?
Ce2 C3 2.956(9) . ?
O1 C1 1.293(9) . ?
O1 Na2 2.580(7) 2_666 ?
O1 Na3 2.599(6) . ?
O12 C8 1.244(10) . ?
O12 Na4 2.350(7) . ?
O12 Na5 2.710(7) 2_675 ?
O5 C2 1.293(9) . ?
O5 Na4 2.569(6) . ?
O5 Na5 2.435(7) 2_675 ?
O5 Na5 2.780(7) . ?
O2 C1 1.286(10) . ?
O2 Na4 2.483(6) . ?
O3 C1 1.278(10) . ?
O16 C10 1.273(9) . ?
O16 Na2 2.617(6) 2_666 ?
O16 Na3 2.301(7) . ?
O10 C11 1.259(10) . ?
O10 Na2 2.353(7) 2_666 ?
O24 C4 1.295(9) . ?
O24 Na2 2.588(7) 2_666 ?
O24 Na3 2.397(7) . ?
O4 C2 1.304(9) . ?
O4 Na3 2.354(6) . ?
O14 C20 1.258(9) . ?
O14 Na5 2.468(7) 2_675 ?
O8 C3 1.300(10) . ?
O8 Na3 2.299(7) . ?
O20 C18 1.272(10) . ?
O20 Na9 2.556(10) . ?
O18 C15 1.275(10) . ?
O18 Na2 2.408(7) 2_666 ?
O13 C8 1.246(9) . ?
O13 Na7 2.355(7) 2_675 ?
O25 C4 1.231(9) . ?
O25 Na1 2.362(6) . ?
O25 Na2 2.309(7) . ?
O25 Na2 2.990(6) 2_666 ?
O22 C14 1.277(10) . ?
O22 Na9 2.394(9) . ?
O6 C2 1.278(10) . ?
O6 Na4 2.464(7) 2_675 ?
O6 Na5 2.379(7) . ?
O6 Na7 2.349(7) . ?
O17 C10 1.248(9) . ?
O17 Na1 2.259(7) . ?
O9 C3 1.277(10) . ?
O9 Na6 2.348(6) . ?
O9 Na7 2.382(7) . ?
N1 C12 1.502(11) . ?
N1 C19 1.432(11) . ?
N1 C23 1.498(10) . ?
N2 C6 1.447(11) . ?
N2 C7 1.466(9) . ?
N2 C13 1.496(10) . ?
O7 C3 1.294(9) . ?
O7 Na9 2.612(10) . ?
O15 C20 1.244(9) . ?
O15 Na8 2.496(7) . ?
N3 C5 1.495(10) . ?
N3 C9 1.475(10) . ?
N3 C16 1.471(10) . ?
N4 C17 1.498(10) . ?
N4 C21 1.452(12) . ?
N4 C22 1.477(13) . ?
O11 C11 1.245(10) . ?
O23 C14 1.257(12) . ?
C5 H5A 0.9700 . ?
C5 H5B 0.9700 . ?
C5 C6 1.501(11) . ?
C8 C9 1.506(12) . ?
O19 C15 1.259(12) . ?
O19 Na1 2.377(8) 2_666 ?
C4 C12 1.494(10) . ?
C4 Na1 3.113(8) . ?
C4 Na2 2.888(8) 2_666 ?
C2 Na5 3.109(9) 2_675 ?
C2 Na5 2.933(10) . ?
C6 H6A 0.9700 . ?
C6 H6B 0.9700 . ?
C7 H7A 0.9700 . ?
C7 H7B 0.9700 . ?
C7 C10 1.519(11) . ?
C3 Na6 3.120(9) . ?
C9 H9A 0.9700 . ?
C9 H9B 0.9700 . ?
O21 C18 1.260(11) . ?
C11 C16 1.552(12) . ?
C12 H12A 0.9700 . ?
C12 H12B 0.9700 . ?
C13 H13A 0.9700 . ?
C13 H13B 0.9700 . ?
C13 C20 1.526(11) . ?
C14 C19 1.539(13) . ?
C15 C22 1.516(15) . ?
C16 H16A 0.9700 . ?
C16 H16B 0.9700 . ?
C17 H17A 0.9700 . ?
C17 H17B 0.9700 . ?
C17 C23 1.512(12) . ?
C18 C21 1.517(12) . ?
C18 Na9 3.028(13) . ?
C19 H19A 0.9700 . ?
C19 H19B 0.9700 . ?
C20 Na8 3.128(9) . ?
C21 H21A 0.9700 . ?
C21 H21B 0.9700 . ?
C22 H22A 0.9700 . ?
C22 H22B 0.9700 . ?
C23 H23A 0.9700 . ?
C23 H23B 0.9700 . ?
Na1 Na2 3.763(5) . ?
Na1 Na2 4.200(4) 2_666 ?
Na1 Na3 3.607(5) . ?
Na1 O10W 2.354(7) . ?
Na1 O9W 2.482(7) . ?
Na2 Na3 3.458(5) 2_666 ?
Na3 O9W 2.392(7) . ?
Na4 Na5 3.501(5) . ?
Na4 Na5 3.249(5) 2_675 ?
Na4 Na7 3.396(5) 2_675 ?
Na4 O2W 2.299(7) . ?
Na4 O1W 2.432(6) . ?
Na5 O8W 2.410(7) 2_675 ?
Na5 O2W 2.399(7) . ?
Na6 Na7 3.188(3) . ?
Na6 Na7 3.188(3) 2_665 ?
Na6 O3W 2.500(6) . ?
Na6 O3W 2.499(6) 2_665 ?
Na6 O4W 2.456(7) 2_665 ?
Na6 O4W 2.457(7) . ?
Na7 O3W 2.488(7) . ?
Na7 O1W 2.446(7) 2_675 ?
Na7 O4W 2.451(8) . ?
Na8 Na9 3.947(8) 2_675 ?
Na8 O8W 2.380(7) . ?
Na8 O5W 2.378(8) . ?
Na8 O11W 2.415(8) 2_675 ?
Na8 O6W 2.298(13) . ?
Na8 O7W 2.705(12) . ?
Na9 Na9 3.425(16) 2_765 ?
Na9 O11W 2.225(10) . ?
Na9 O12W 2.402(16) 2_765 ?
Na9 H12W 1.7(3) . ?
Na9 H12W 1.8(2) 2_765 ?
Na9 O13W 2.436(15) . ?
Na9 H11W 2.64(6) . ?
O10W H10A 0.8531 . ?
O10W H10B 0.8525 . ?
O9W H9W 0.83(2) . ?
O5W H5WA 0.8542 . ?
O5W H5WB 0.8540 . ?
O11W H11W 0.873(19) . ?
O12W H12W 0.69(12) . ?
O12W O13W 1.413(17) . ?
O13W O14W 1.334(15) . ?

loop_
_geom_torsion_atom_site_label_1
_geom_torsion_atom_site_label_2
_geom_torsion_atom_site_label_3
_geom_torsion_atom_site_label_4
_geom_torsion
_geom_torsion_site_symmetry_1
_geom_torsion_site_symmetry_2
_geom_torsion_site_symmetry_3
_geom_torsion_site_symmetry_4
_geom_torsion_publ_flag
Ce1 O1 C1 Ce2 -173.5(3) . . . . ?
Ce1 O1 C1 O2 10.7(8) . . . . ?
Ce1 O1 C1 O3 -171.7(8) . . . . ?
Ce1 O12 C8 O13 -170.8(6) . . . . ?
Ce1 O12 C8 C9 8.8(10) . . . . ?
Ce1 O5 C2 O4 -2.8(8) . . . . ?
Ce1 O5 C2 O6 -178.3(7) . . . . ?
Ce1 O5 C2 Na5 102.3(4) . . . 2_675 ?
Ce1 O5 C2 Na5 -161.6(3) . . . . ?
Ce1 O2 C1 O1 -11.2(8) . . . . ?
Ce1 O2 C1 O3 171.3(8) . . . . ?
Ce1 O16 C10 O17 -175.2(6) . . . . ?
Ce1 O16 C10 C7 4.2(10) . . . . ?
Ce1 O10 C11 O11 -177.5(7) . . . . ?
Ce1 O10 C11 C16 3.4(11) . . . . ?
Ce1 O4 C2 O5 2.7(8) . . . . ?
Ce1 O4 C2 O6 178.1(8) . . . . ?
Ce1 O4 C2 Na5 107.3(17) . . . . ?
Ce1 O4 C2 Na5 -51.3(5) . . . 2_675 ?
Ce1 O14 C20 O15 -154.8(7) . . . . ?
Ce1 O14 C20 C13 19.0(11) . . . . ?
Ce1 O14 C20 Na8 166.8(4) . . . . ?
Ce1 N2 C6 C5 -46.7(8) . . . . ?
Ce1 N2 C7 C10 -29.6(8) . . . . ?
Ce1 N2 C13 C20 -50.7(8) . . . . ?
Ce1 N3 C5 C6 -43.8(8) . . . . ?
Ce1 N3 C9 C8 -31.6(8) . . . . ?
Ce1 N3 C16 C11 -48.6(7) . . . . ?
Ce2 O1 C1 Ce1 173.5(3) . . . . ?
Ce2 O1 C1 O2 -175.8(7) . . . . ?
Ce2 O1 C1 O3 1.8(8) . . . . ?
Ce2 O3 C1 O1 -1.9(9) . . . . ?
Ce2 O3 C1 O2 175.6(7) . . . . ?
Ce2 O24 C4 O25 156.6(6) . . . . ?
Ce2 O24 C4 C12 -20.8(10) . . . . ?
Ce2 O24 C4 Na1 -174.8(4) . . . . ?
Ce2 O24 C4 Na2 96.8(5) . . . 2_666 ?
Ce2 O8 C3 O9 171.2(8) . . . . ?
Ce2 O8 C3 O7 -10.8(8) . . . . ?
Ce2 O8 C3 Na6 162.6(2) . . . . ?
Ce2 O20 C18 O21 168.8(8) . . . . ?
Ce2 O20 C18 C21 -12.8(13) . . . . ?
Ce2 O20 C18 Na9 99.3(6) . . . . ?
Ce2 O18 C15 O19 165.7(7) . . . . ?
Ce2 O18 C15 C22 -14.0(10) . . . . ?
Ce2 O22 C14 O23 149.7(8) . . . . ?
Ce2 O22 C14 C19 -29.0(10) . . . . ?
Ce2 N1 C12 C4 35.0(8) . . . . ?
Ce2 N1 C19 C14 44.3(8) . . . . ?
Ce2 N1 C23 C17 47.4(9) . . . . ?
Ce2 O7 C3 O8 10.9(8) . . . . ?
Ce2 O7 C3 O9 -171.1(8) . . . . ?
Ce2 O7 C3 Na6 -146(2) . . . . ?
Ce2 N4 C17 C23 42.9(9) . . . . ?
Ce2 N4 C21 C18 29.2(10) . . . . ?
Ce2 N4 C22 C15 53.3(7) . . . . ?
O12 C8 C9 N3 17.7(11) . . . . ?
O10 C11 C16 N3 34.4(11) . . . . ?
O24 C4 C12 N1 -13.0(11) . . . . ?
O20 C18 C21 N4 -13.7(14) . . . . ?
O18 C15 C22 N4 -31.7(11) . . . . ?
O13 C8 C9 N3 -162.6(7) . . . . ?
O25 C4 C12 N1 169.4(7) . . . . ?
O22 C14 C19 N1 -15.1(12) . . . . ?
N2 C7 C10 O16 19.3(11) . . . . ?
N2 C7 C10 O17 -161.2(7) . . . . ?
N2 C13 C20 O14 27.6(12) . . . . ?
N2 C13 C20 O15 -158.3(8) . . . . ?
N2 C13 C20 Na8 -99.4(9) . . . . ?
N3 C5 C6 N2 61.5(9) . . . . ?
N4 C17 C23 N1 -61.5(10) . . . . ?
O11 C11 C16 N3 -144.8(8) . . . . ?
O23 C14 C19 N1 166.0(8) . . . . ?
C5 N3 C9 C8 -156.7(7) . . . . ?
C5 N3 C16 C11 73.0(9) . . . . ?
O19 C15 C22 N4 148.5(8) . . . . ?
C6 N2 C7 C10 -157.9(7) . . . . ?
C6 N2 C13 C20 70.5(9) . . . . ?
C7 N2 C6 C5 80.4(8) . . . . ?
C7 N2 C13 C20 -168.3(7) . . . . ?
C9 N3 C5 C6 80.8(8) . . . . ?
C9 N3 C16 C11 -168.3(7) . . . . ?
O21 C18 C21 N4 164.9(10) . . . . ?
C12 N1 C19 C14 162.9(7) . . . . ?
C12 N1 C23 C17 -74.8(9) . . . . ?
C13 N2 C6 C5 -160.3(6) . . . . ?
C13 N2 C7 C10 81.1(9) . . . . ?
C16 N3 C5 C6 -161.1(7) . . . . ?
C16 N3 C9 C8 84.1(8) . . . . ?
C17 N4 C21 C18 156.9(8) . . . . ?
C17 N4 C22 C15 -67.3(9) . . . . ?
C19 N1 C12 C4 -80.9(9) . . . . ?
C19 N1 C23 C17 163.6(7) . . . . ?
C21 N4 C17 C23 -84.2(9) . . . . ?
C21 N4 C22 C15 172.9(7) . . . . ?
C22 N4 C17 C23 155.7(7) . . . . ?
C22 N4 C21 C18 -83.4(10) . . . . ?
C23 N1 C12 C4 158.2(7) . . . . ?
C23 N1 C19 C14 -75.6(9) . . . . ?
Na1 O25 C4 O24 44.8(10) . . . . ?
Na1 O25 C4 C12 -137.8(6) . . . . ?
Na1 O25 C4 Na2 96.2(4) . . . 2_666 ?
Na1 O17 C10 O16 -12.9(13) . . . . ?
Na1 O17 C10 C7 167.7(6) . . . . ?
Na1 O19 C15 O18 42.4(12) 2_666 . . . ?
Na1 O19 C15 C22 -137.9(7) 2_666 . . . ?
Na1 C4 C12 N1 121.3(8) . . . . ?
Na2 O1 C1 Ce1 -91.3(4) 2_666 . . . ?
Na2 O1 C1 Ce2 95.1(4) 2_666 . . . ?
Na2 O1 C1 O2 -80.6(8) 2_666 . . . ?
Na2 O1 C1 O3 97.0(9) 2_666 . . . ?
Na2 O16 C10 O17 -67.1(9) 2_666 . . . ?
Na2 O16 C10 C7 112.4(7) 2_666 . . . ?
Na2 O10 C11 O11 -11.3(15) 2_666 . . . ?
Na2 O10 C11 C16 169.6(5) 2_666 . . . ?
Na2 O24 C4 O25 59.8(8) 2_666 . . . ?
Na2 O24 C4 C12 -117.6(7) 2_666 . . . ?
Na2 O24 C4 Na1 88.4(2) 2_666 . . . ?
Na2 O18 C15 O19 15.9(14) 2_666 . . . ?
Na2 O18 C15 C22 -163.8(6) 2_666 . . . ?
Na2 O25 C4 O24 -51.4(7) 2_666 . . . ?
Na2 O25 C4 O24 -148.8(6) . . . . ?
Na2 O25 C4 C12 126.1(8) 2_666 . . . ?
Na2 O25 C4 C12 28.7(12) . . . . ?
Na2 O25 C4 Na1 -96.2(4) 2_666 . . . ?
Na2 O25 C4 Na1 166.4(10) . . . . ?
Na2 O25 C4 Na2 -97.4(6) . . . 2_666 ?
Na2 C4 C12 N1 -89.1(8) 2_666 . . . ?
Na3 O1 C1 Ce1 85.2(17) . . . . ?
Na3 O1 C1 Ce2 -88.4(17) . . . . ?
Na3 O1 C1 O2 95.9(19) . . . . ?
Na3 O1 C1 O3 -86.5(18) . . . . ?
Na3 O16 C10 O17 39.8(12) . . . . ?
Na3 O16 C10 C7 -140.7(6) . . . . ?
Na3 O24 C4 O25 -26.1(15) . . . . ?
Na3 O24 C4 C12 156.5(7) . . . . ?
Na3 O24 C4 Na1 2.5(9) . . . . ?
Na3 O24 C4 Na2 -85.9(8) . . . 2_666 ?
Na3 O4 C2 Ce1 -99.5(6) . . . . ?
Na3 O4 C2 O5 -96.8(9) . . . . ?
Na3 O4 C2 O6 78.6(11) . . . . ?
Na3 O4 C2 Na5 -150.8(4) . . . 2_675 ?
Na3 O4 C2 Na5 8(2) . . . . ?
Na3 O8 C3 Ce2 104.0(6) . . . . ?
Na3 O8 C3 O9 -84.8(10) . . . . ?
Na3 O8 C3 O7 93.2(9) . . . . ?
Na3 O8 C3 Na6 -93.4(5) . . . . ?
Na4 O12 C8 O13 25.4(13) . . . . ?
Na4 O12 C8 C9 -154.9(6) . . . . ?
Na4 O5 C2 Ce1 132.6(19) . . . . ?
Na4 O5 C2 O4 129.8(16) . . . . ?
Na4 O5 C2 O6 -46(2) . . . . ?
Na4 O5 C2 Na5 -125.1(19) . . . 2_675 ?
Na4 O5 C2 Na5 -29.0(17) . . . . ?
Na4 O2 C1 Ce1 -99.4(4) . . . . ?
Na4 O2 C1 O1 -110.6(8) . . . . ?
Na4 O2 C1 O3 71.9(10) . . . . ?
Na4 O6 C2 O5 -70.7(10) 2_675 . . . ?
Na4 O6 C2 O4 114.1(8) 2_675 . . . ?
Na4 O6 C2 Na5 -90.7(5) 2_675 . . . ?
Na4 O6 C2 Na5 -22.4(6) 2_675 . . 2_675 ?
Na5 O12 C8 O13 -67.0(9) 2_675 . . . ?
Na5 O12 C8 C9 112.7(7) 2_675 . . . ?
Na5 O5 C2 Ce1 161.6(3) . . . . ?
Na5 O5 C2 Ce1 -102.3(4) 2_675 . . . ?
Na5 O5 C2 O4 -105.0(7) 2_675 . . . ?
Na5 O5 C2 O4 158.8(7) . . . . ?
Na5 O5 C2 O6 -16.7(8) . . . . ?
Na5 O5 C2 O6 79.5(9) 2_675 . . . ?
Na5 O5 C2 Na5 96.2(3) 2_675 . . . ?
Na5 O5 C2 Na5 -96.2(3) . . . 2_675 ?
Na5 O14 C20 O15 -12.5(14) 2_675 . . . ?
Na5 O14 C20 C13 161.3(6) 2_675 . . . ?
Na5 O14 C20 Na8 -50.9(7) 2_675 . . . ?
Na5 O6 C2 O5 20.0(9) . . . . ?
Na5 O6 C2 O4 -155.2(7) . . . . ?
Na5 O6 C2 Na5 68.2(4) . . . 2_675 ?
Na6 O9 C3 O8 -12.6(12) . . . . ?
Na6 O9 C3 O7 169.6(7) . . . . ?
Na7 O13 C8 O12 0.4(12) 2_675 . . . ?
Na7 O13 C8 C9 -179.2(5) 2_675 . . . ?
Na7 O6 C2 O5 156.0(6) . . . . ?
Na7 O6 C2 O4 -19.2(15) . . . . ?
Na7 O6 C2 Na5 135.9(9) . . . . ?
Na7 O6 C2 Na5 -155.8(6) . . . 2_675 ?
Na7 O9 C3 O8 91.1(9) . . . . ?
Na7 O9 C3 O7 -86.7(11) . . . . ?
Na7 O9 C3 Na6 103.7(7) . . . . ?
Na8 O15 C20 O14 -55.3(11) . . . . ?
Na8 O15 C20 C13 130.9(7) . . . . ?
Na9 O20 C18 O21 69.4(12) . . . . ?
Na9 O20 C18 C21 -112.1(9) . . . . ?
Na9 O22 C14 O23 4.1(17) . . . . ?
Na9 O22 C14 C19 -174.7(6) . . . . ?
Na9 O7 C3 Ce2 94.1(4) . . . . ?
Na9 O7 C3 O8 105.0(8) . . . . ?
Na9 O7 C3 O9 -77.1(10) . . . . ?
Na9 O7 C3 Na6 -52(2) . . . . ?
Na9 C18 C21 N4 -79.6(11) . . . . ?
Na9 O12W O13W Na9 -162.6(16) 2_765 . . . ?
Na9 O12W O13W O14W -49(7) 2_765 . . . ?

loop_
_smtbx_masks_void_nr
_smtbx_masks_void_average_x
_smtbx_masks_void_average_y
_smtbx_masks_void_average_z
_smtbx_masks_void_volume
_smtbx_masks_void_count_electrons
_smtbx_masks_void_content
1 0.000 0.000 0.500 357.1 100.1 '10 H2O'
2 0.203 0.794 0.035 12.0 4.9 '0.5 H2O'
3 0.797 0.206 0.965 12.0 4.7 '0.5 H2O'
